data_7710704
loop_
_publ_author_name
'Xing, Tian'
'Frese, Josef W. A.'
'Derbyshire, Max'
'Glenister, Mollie A.'
'Elsegood, Mark R. J.'
'Redshaw, Carl'

_publ_section_title
;
 Trinuclear zinc calix[4]arenes: synthesis, structure, and ring opening
 polymerization studies.
;
_journal_name_full 'Dalton transactions (Cambridge, England : 2003)'
_journal_paper_doi 10.1039/d2dt01496c
_journal_year 2022
_chemical_formula_moiety 'C96 H122 O12 Zn3, 7.5(C2 H3 N)'
_chemical_formula_sum 'C111 H144.5 N7.5 O12 Zn3'
_chemical_formula_weight 1971.94
_space_group_crystal_system monoclinic
_space_group_IT_number 14
_space_group_name_Hall '-P 2ybc'
_space_group_name_H-M_alt 'P 1 21/c 1'
_atom_sites_solution_hydrogens geom
_atom_sites_solution_primary iterative
_atom_sites_solution_secondary difmap
_audit_creation_method SHELXL-2018/3
_audit_update_record
;
2022-06-15 deposited with the CCDC.	2022-07-11 downloaded from the CCDC.
;
_cell_angle_alpha 90
_cell_angle_beta 105.0808(11)
_cell_angle_gamma 90
_cell_formula_units_Z 4
_cell_length_a 18.65096(9)
_cell_length_b 23.45772(11)
_cell_length_c 25.30949(11)
_cell_measurement_reflns_used 95120
_cell_measurement_temperature 100(2)
_cell_measurement_theta_max 70.32
_cell_measurement_theta_min 2.68
_cell_volume 10691.77(10)
_computing_cell_refinement 'CrysAlisPro 1.171.41.108a (Rigaku OD, 2021)'
_computing_data_collection 'CrysAlisPro 1.171.41.108a (Rigaku OD, 2021)'
_computing_data_reduction 'CrysAlisPro 1.171.41.108a (Rigaku OD, 2021)'
_computing_molecular_graphics 'Bruker SHELXTL'
_computing_publication_material 'Bruker SHELXTL'
_computing_structure_refinement 'SHELXL-2018/3 (Sheldrick, 2018)'
_computing_structure_solution 'SHELXT-2018/2 (Sheldrick, 2015)'
_diffrn_ambient_temperature 100(2)
_diffrn_detector_area_resol_mean 10
_diffrn_measured_fraction_theta_full 0.999
_diffrn_measured_fraction_theta_max 0.995
_diffrn_measurement_device 'four-circle diffractometer'
_diffrn_measurement_device_type
; 
Rigaku 007HF equipped with Varimax confocal mirrors and 
an AFC11 goniometer and HyPix 6000 detector 
;
_diffrn_measurement_method 'profile data from \w-scans'
_diffrn_radiation_collimation 0.3
_diffrn_radiation_type CuK\a
_diffrn_radiation_wavelength 1.54178
_diffrn_reflns_av_R_equivalents 0.0418
_diffrn_reflns_av_unetI/netI 0.0161
_diffrn_reflns_Laue_measured_fraction_full 0.999
_diffrn_reflns_Laue_measured_fraction_max 0.995
_diffrn_reflns_limit_h_max 22
_diffrn_reflns_limit_h_min -22
_diffrn_reflns_limit_k_max 28
_diffrn_reflns_limit_k_min -26
_diffrn_reflns_limit_l_max 30
_diffrn_reflns_limit_l_min -30
_diffrn_reflns_number 220385
_diffrn_reflns_point_group_measured_fraction_full 0.999
_diffrn_reflns_point_group_measured_fraction_max 0.995
_diffrn_reflns_theta_full 67.679
_diffrn_reflns_theta_max 70.446
_diffrn_reflns_theta_min 2.453
_diffrn_source 'Rotating anode'
_exptl_absorpt_coefficient_mu 1.268
_exptl_absorpt_correction_T_max 1.000
_exptl_absorpt_correction_T_min 0.719
_exptl_absorpt_correction_type multi-scan
_exptl_absorpt_process_details
; 
CrysAlisPro 1.171.41.108a (Rigaku Oxford Diffraction, 2021) 
Empirical absorption correction using spherical harmonics, 
implemented in SCALE3 ABSPACK scaling algorithm. 
;
_exptl_crystal_colour colourless
_exptl_crystal_density_diffrn 1.225
_exptl_crystal_density_method 'not measured'
_exptl_crystal_description block
_exptl_crystal_F_000 4196
_exptl_crystal_recrystallization_method 'Re-crystallisation from solvent: acetonitrile'
_exptl_crystal_size_max 0.10
_exptl_crystal_size_mid 0.09
_exptl_crystal_size_min 0.04
_refine_diff_density_max 0.626
_refine_diff_density_min -0.646
_refine_diff_density_rms 0.048
_refine_ls_extinction_method none
_refine_ls_goodness_of_fit_ref 1.033
_refine_ls_hydrogen_treatment constr
_refine_ls_matrix_type full
_refine_ls_number_parameters 1164
_refine_ls_number_reflns 20336
_refine_ls_number_restraints 402
_refine_ls_restrained_S_all 1.039
_refine_ls_R_factor_all 0.0443
_refine_ls_R_factor_gt 0.0408
_refine_ls_shift/su_max 0.002
_refine_ls_shift/su_mean 0.000
_refine_ls_structure_factor_coef Fsqd
_refine_ls_weighting_details 'w=1/[\s^2^(Fo^2^)+(0.0619P)^2^+6.7220P] where P=(Fo^2^+2Fc^2^)/3'
_refine_ls_weighting_scheme calc
_refine_ls_wR_factor_gt 0.1146
_refine_ls_wR_factor_ref 0.1176
_reflns_Friedel_coverage 0.000
_reflns_number_gt 18518
_reflns_number_total 20336
_reflns_threshold_expression 'I > 2\s(I)'
_cod_data_source_file d2dt01496c2.cif
_cod_data_source_block 1dot7andahalfMeCN
_cod_original_sg_symbol_H-M 'P 21/c'
_cod_original_formula_sum 'C111 H144.50 N7.50 O12 Zn3'
_cod_database_code 7710704
_shelx_shelxl_version_number 2018/3
_shelx_space_group_comment
; 
The symmetry employed for this shelxl refinement is uniquely defined 
by the following loop, which should always be used as a source of 
symmetry information in preference to the above space-group names. 
They are only intended as comments. 
;
_shelx_estimated_absorpt_t_min 0.884
_shelx_estimated_absorpt_t_max 0.951

loop_
_space_group_symop_operation_xyz
'x, y, z'
'-x, y+1/2, -z+1/2'
'-x, -y, -z'
'x, -y-1/2, z-1/2'

loop_
_atom_site_label
_atom_site_type_symbol
_atom_site_fract_x
_atom_site_fract_y
_atom_site_fract_z
_atom_site_U_iso_or_equiv
_atom_site_adp_type
_atom_site_occupancy
_atom_site_site_symmetry_order
_atom_site_calc_flag
_atom_site_refinement_flags_posn
_atom_site_refinement_flags_adp
_atom_site_refinement_flags_occupancy
_atom_site_disorder_assembly
_atom_site_disorder_group
Zn1 Zn 0.80230(2) 0.31408(2) 0.67370(2) 0.03482(7) Uani 1 1 d . . . . .
Zn2 Zn 0.67922(2) 0.34930(2) 0.73653(2) 0.03546(7) Uani 1 1 d . . . . .
Zn3 Zn 0.54930(2) 0.37253(2) 0.79719(2) 0.03452(7) Uani 1 1 d . . . . .
O1 O 0.77686(7) 0.36712(6) 0.72650(5) 0.0342(3) Uani 1 1 d . . . . .
O2 O 0.85196(7) 0.25707(6) 0.74180(5) 0.0352(3) Uani 1 1 d . . . . .
O3 O 0.86282(8) 0.28730(6) 0.63087(6) 0.0400(3) Uani 1 1 d . . . . .
O4 O 0.77287(7) 0.38453(6) 0.61050(5) 0.0372(3) Uani 1 1 d . . . . .
O5 O 0.71227(8) 0.26786(6) 0.64540(6) 0.0433(3) Uani 1 1 d . . . . .
O6 O 0.62105(8) 0.31554(7) 0.66819(7) 0.0477(4) Uani 1 1 d . . . . .
O7 O 0.47565(7) 0.37338(6) 0.83550(6) 0.0388(3) Uani 1 1 d . . . . .
O8 O 0.63115(7) 0.40268(6) 0.87472(5) 0.0347(3) Uani 1 1 d . . . . .
O9 O 0.61598(7) 0.40675(6) 0.75635(5) 0.0346(3) Uani 1 1 d . . . . .
O10 O 0.46643(7) 0.36228(6) 0.71946(6) 0.0361(3) Uani 1 1 d . . . . .
O11 O 0.58109(8) 0.29247(6) 0.80589(6) 0.0433(3) Uani 1 1 d . . . . .
O12 O 0.69429(8) 0.28911(6) 0.79145(7) 0.0456(3) Uani 1 1 d . . . . .
C1 C 0.82117(10) 0.40854(8) 0.75756(8) 0.0319(4) Uani 1 1 d . . . . .
C2 C 0.81818(10) 0.46463(8) 0.73709(8) 0.0342(4) Uani 1 1 d . . . . .
C3 C 0.86229(11) 0.50585(8) 0.76861(9) 0.0371(4) Uani 1 1 d . . . . .
H3 H 0.860021 0.543630 0.754756 0.045 Uiso 1 1 calc R U . . .
C4 C 0.90981(11) 0.49456(9) 0.81962(9) 0.0405(5) Uani 1 1 d . . . . .
C5 C 0.91053(11) 0.43890(9) 0.83927(9) 0.0373(4) Uani 1 1 d . . . . .
H5 H 0.941691 0.430150 0.874422 0.045 Uiso 1 1 calc R U . . .
C6 C 0.86709(10) 0.39569(8) 0.80908(8) 0.0340(4) Uani 1 1 d . . . . .
C7 C 0.96117(13) 0.54183(10) 0.84956(11) 0.0520(6) Uani 1 1 d . . . . .
C8 C 1.01469(15) 0.55904(12) 0.81415(14) 0.0654(7) Uani 1 1 d . . . . .
H8A H 1.048806 0.588691 0.833130 0.098 Uiso 1 1 calc R U . . .
H8B H 0.985717 0.573649 0.778742 0.098 Uiso 1 1 calc R U . . .
H8C H 1.043187 0.525612 0.808300 0.098 Uiso 1 1 calc R U . . .
C9 C 1.00873(16) 0.52232(12) 0.90453(13) 0.0684(8) Uani 1 1 d . . . . .
H9A H 0.976782 0.512180 0.928307 0.103 Uiso 1 1 calc R U . . .
H9B H 1.042341 0.553180 0.921434 0.103 Uiso 1 1 calc R U . . .
H9C H 1.037875 0.488970 0.899453 0.103 Uiso 1 1 calc R U . . .
C10 C 0.91532(14) 0.59468(10) 0.85690(10) 0.0495(5) Uani 1 1 d . . . . .
H10A H 0.880589 0.584248 0.878443 0.074 Uiso 1 1 calc R U . . .
H10B H 0.887474 0.608676 0.820929 0.074 Uiso 1 1 calc R U . . .
H10C H 0.948793 0.624645 0.875991 0.074 Uiso 1 1 calc R U . . .
C11 C 0.87461(11) 0.33519(8) 0.83205(8) 0.0349(4) Uani 1 1 d . . . . .
H11A H 0.884382 0.336575 0.872391 0.042 Uiso 1 1 calc R U . . .
H11B H 0.827658 0.314122 0.817337 0.042 Uiso 1 1 calc R U . . .
C12 C 0.92545(11) 0.26896(8) 0.77069(8) 0.0339(4) Uani 1 1 d . . . . .
C13 C 0.93813(11) 0.30434(8) 0.81640(8) 0.0337(4) Uani 1 1 d . . . . .
C14 C 1.01149(11) 0.31489(8) 0.84508(8) 0.0364(4) Uani 1 1 d . . . . .
H14 H 1.021011 0.338249 0.876804 0.044 Uiso 1 1 calc R U . . .
C15 C 1.07157(11) 0.29209(9) 0.82854(8) 0.0380(4) Uani 1 1 d . . . . .
C16 C 1.05571(11) 0.25887(9) 0.78176(8) 0.0376(4) Uani 1 1 d . . . . .
H16 H 1.095828 0.243572 0.769627 0.045 Uiso 1 1 calc R U . . .
C17 C 0.98357(11) 0.24691(8) 0.75173(8) 0.0346(4) Uani 1 1 d . . . . .
C18 C 1.15170(12) 0.30494(10) 0.86124(9) 0.0452(5) Uani 1 1 d . . . . .
C19 C 1.20825(16) 0.2827(2) 0.83244(18) 0.1100(16) Uani 1 1 d . . . . .
H19A H 1.199108 0.300185 0.796116 0.165 Uiso 1 1 calc R U . . .
H19B H 1.203646 0.241226 0.828634 0.165 Uiso 1 1 calc R U . . .
H19C H 1.258423 0.292487 0.854029 0.165 Uiso 1 1 calc R U . . .
C20 C 1.1651(2) 0.27639(15) 0.91690(14) 0.0944(13) Uani 1 1 d . . . . .
H20A H 1.217638 0.279782 0.936455 0.142 Uiso 1 1 calc R U . . .
H20B H 1.151527 0.236007 0.911982 0.142 Uiso 1 1 calc R U . . .
H20C H 1.134617 0.294997 0.938136 0.142 Uiso 1 1 calc R U . . .
C21 C 1.16380(14) 0.36858(11) 0.86846(12) 0.0589(6) Uani 1 1 d . . . . .
H21A H 1.215617 0.376032 0.888008 0.088 Uiso 1 1 calc R U . . .
H21B H 1.130967 0.383920 0.889578 0.088 Uiso 1 1 calc R U . . .
H21C H 1.152655 0.386982 0.832484 0.088 Uiso 1 1 calc R U . . .
C22 C 0.97146(12) 0.21566(8) 0.69753(8) 0.0370(4) Uani 1 1 d . . . . .
H22A H 1.004477 0.181972 0.702094 0.044 Uiso 1 1 calc R U . . .
H22B H 0.919420 0.202258 0.685343 0.044 Uiso 1 1 calc R U . . .
C23 C 0.93152(11) 0.29135(8) 0.62501(8) 0.0353(4) Uani 1 1 d . . . . .
C24 C 0.98800(11) 0.25539(8) 0.65486(8) 0.0356(4) Uani 1 1 d . . . . .
C25 C 1.05922(11) 0.25905(9) 0.64750(8) 0.0371(4) Uani 1 1 d . . . . .
H25 H 1.096788 0.234588 0.668122 0.044 Uiso 1 1 calc R U . . .
C26 C 1.07737(11) 0.29738(9) 0.61089(8) 0.0382(4) Uani 1 1 d . . . . .
C27 C 1.02012(12) 0.33172(9) 0.58064(8) 0.0385(4) Uani 1 1 d . . . . .
H27 H 1.030754 0.357709 0.554897 0.046 Uiso 1 1 calc R U . . .
C28 C 0.94813(12) 0.32941(9) 0.58668(8) 0.0370(4) Uani 1 1 d . . . . .
C29 C 1.15624(12) 0.30119(10) 0.60300(9) 0.0445(5) Uani 1 1 d . . . . .
C30 C 1.15668(14) 0.27823(12) 0.54672(11) 0.0583(6) Uani 1 1 d . . . . .
H30A H 1.144103 0.237589 0.544686 0.087 Uiso 1 1 calc R U . . .
H30B H 1.206168 0.283356 0.540821 0.087 Uiso 1 1 calc R U . . .
H30C H 1.120058 0.299000 0.518494 0.087 Uiso 1 1 calc R U . . .
C31 C 1.18133(16) 0.36383(12) 0.60681(13) 0.0631(7) Uani 1 1 d . . . . .
H31A H 1.150058 0.385318 0.576163 0.095 Uiso 1 1 calc R U . . .
H31B H 1.233225 0.365931 0.605278 0.095 Uiso 1 1 calc R U . . .
H31C H 1.176684 0.380154 0.641403 0.095 Uiso 1 1 calc R U . . .
C32 C 1.21311(14) 0.26800(14) 0.64670(12) 0.0653(7) Uani 1 1 d . . . . .
H32A H 1.212568 0.282025 0.683070 0.098 Uiso 1 1 calc R U . . .
H32B H 1.262733 0.273362 0.641118 0.098 Uiso 1 1 calc R U . . .
H32C H 1.200438 0.227375 0.643894 0.098 Uiso 1 1 calc R U . . .
C33 C 0.88700(12) 0.36708(9) 0.55250(8) 0.0400(4) Uani 1 1 d . . . . .
H33A H 0.898802 0.376115 0.517494 0.048 Uiso 1 1 calc R U . . .
H33B H 0.839613 0.345689 0.543890 0.048 Uiso 1 1 calc R U . . .
C34 C 0.82359(11) 0.42870(8) 0.61035(8) 0.0359(4) Uani 1 1 d . . . . .
C35 C 0.87702(12) 0.42236(9) 0.58095(8) 0.0383(4) Uani 1 1 d . . . . .
C36 C 0.92408(12) 0.46850(9) 0.58023(9) 0.0425(5) Uani 1 1 d . . . . .
H36 H 0.960997 0.464716 0.560732 0.051 Uiso 1 1 calc R U . . .
C37 C 0.91938(12) 0.51961(9) 0.60670(9) 0.0436(5) Uani 1 1 d . . . . .
C38 C 0.86699(12) 0.52251(9) 0.63759(9) 0.0421(5) Uani 1 1 d . . . . .
H38 H 0.863684 0.556513 0.657206 0.050 Uiso 1 1 calc R U . . .
C39 C 0.81975(11) 0.47751(9) 0.64057(8) 0.0369(4) Uani 1 1 d . . . . .
C40 C 0.96994(14) 0.57055(10) 0.60441(11) 0.0523(6) Uani 1 1 d D U . . .
C41 C 1.0318(5) 0.5581(3) 0.5755(5) 0.084(2) Uani 0.500(9) 1 d D U P A 1
H41A H 1.062485 0.526395 0.593914 0.126 Uiso 0.500(9) 1 calc R U P A 1
H41B H 1.009286 0.548015 0.537198 0.126 Uiso 0.500(9) 1 calc R U P A 1
H41C H 1.062824 0.592126 0.577051 0.126 Uiso 0.500(9) 1 calc R U P A 1
C42 C 0.9212(5) 0.6192(4) 0.5774(5) 0.098(3) Uani 0.500(9) 1 d D U P A 1
H42A H 0.952132 0.652515 0.575329 0.146 Uiso 0.500(9) 1 calc R U P A 1
H42B H 0.893704 0.607976 0.540344 0.146 Uiso 0.500(9) 1 calc R U P A 1
H42C H 0.886081 0.628851 0.598835 0.146 Uiso 0.500(9) 1 calc R U P A 1
C43 C 1.0156(5) 0.5895(4) 0.6625(3) 0.081(2) Uani 0.500(9) 1 d D U P A 1
H43A H 1.047341 0.557981 0.680219 0.121 Uiso 0.500(9) 1 calc R U P A 1
H43B H 1.046540 0.622376 0.659193 0.121 Uiso 0.500(9) 1 calc R U P A 1
H43C H 0.981542 0.600032 0.684550 0.121 Uiso 0.500(9) 1 calc R U P A 1
C41X C 0.9885(5) 0.5710(3) 0.5490(2) 0.0659(17) Uani 0.500(9) 1 d D U P A 2
H41D H 0.942798 0.575810 0.519754 0.099 Uiso 0.500(9) 1 calc R U P A 2
H41E H 1.022455 0.602652 0.547939 0.099 Uiso 0.500(9) 1 calc R U P A 2
H41F H 1.012286 0.534916 0.543892 0.099 Uiso 0.500(9) 1 calc R U P A 2
C42X C 0.9342(5) 0.6276(3) 0.6133(5) 0.086(3) Uani 0.500(9) 1 d D U P A 2
H42D H 0.888797 0.633445 0.583879 0.129 Uiso 0.500(9) 1 calc R U P A 2
H42E H 0.921793 0.626907 0.648602 0.129 Uiso 0.500(9) 1 calc R U P A 2
H42F H 0.969054 0.658729 0.612971 0.129 Uiso 0.500(9) 1 calc R U P A 2
C43X C 1.0377(4) 0.5634(4) 0.6493(3) 0.0697(18) Uani 0.500(9) 1 d D U P A 2
H43D H 1.024564 0.563209 0.684353 0.105 Uiso 0.500(9) 1 calc R U P A 2
H43E H 1.061666 0.527257 0.644660 0.105 Uiso 0.500(9) 1 calc R U P A 2
H43F H 1.071835 0.594993 0.648706 0.105 Uiso 0.500(9) 1 calc R U P A 2
C44 C 0.77167(11) 0.47989(9) 0.68054(8) 0.0366(4) Uani 1 1 d . . . . .
H44A H 0.750935 0.518703 0.680863 0.044 Uiso 1 1 calc R U . . .
H44B H 0.729819 0.452772 0.669110 0.044 Uiso 1 1 calc R U . . .
C45 C 0.82250(13) 0.20576(9) 0.75987(10) 0.0448(5) Uani 1 1 d . . . . .
H45A H 0.853078 0.173079 0.755306 0.067 Uiso 1 1 calc R U . . .
H45B H 0.771371 0.199845 0.737999 0.067 Uiso 1 1 calc R U . . .
H45C H 0.823095 0.209574 0.798535 0.067 Uiso 1 1 calc R U . . .
C46 C 0.70497(13) 0.39006(12) 0.56828(10) 0.0539(6) Uani 1 1 d . . . . .
H46A H 0.677616 0.423520 0.575627 0.081 Uiso 1 1 calc R U . . .
H46B H 0.674626 0.355816 0.567567 0.081 Uiso 1 1 calc R U . . .
H46C H 0.716290 0.394606 0.532816 0.081 Uiso 1 1 calc R U . . .
C47 C 0.64500(12) 0.27703(9) 0.64199(9) 0.0400(4) Uani 1 1 d . . . . .
C48 C 0.58828(13) 0.23984(11) 0.60514(10) 0.0504(5) Uani 1 1 d . . . . .
H48A H 0.607601 0.226159 0.574943 0.076 Uiso 1 1 calc R U . . .
H48B H 0.542743 0.261775 0.590414 0.076 Uiso 1 1 calc R U . . .
H48C H 0.577327 0.207205 0.625932 0.076 Uiso 1 1 calc R U . . .
C49 C 0.42889(10) 0.41255(8) 0.84656(8) 0.0346(4) Uani 1 1 d . . . . .
C50 C 0.35797(11) 0.42072(9) 0.81090(8) 0.0359(4) Uani 1 1 d . . . . .
C51 C 0.31131(11) 0.46203(9) 0.82303(9) 0.0384(4) Uani 1 1 d . . . . .
H51 H 0.263775 0.467467 0.798442 0.046 Uiso 1 1 calc R U . . .
C52 C 0.33161(11) 0.49600(9) 0.87011(9) 0.0390(4) Uani 1 1 d . . . . .
C53 C 0.40046(11) 0.48506(9) 0.90618(8) 0.0380(4) Uani 1 1 d . . . . .
H53 H 0.414956 0.506353 0.939174 0.046 Uiso 1 1 calc R U . . .
C54 C 0.44894(11) 0.44387(9) 0.89557(8) 0.0353(4) Uani 1 1 d . . . . .
C55 C 0.28015(12) 0.54241(10) 0.88186(10) 0.0462(5) Uani 1 1 d D U . . .
C56 C 0.2157(4) 0.5559(4) 0.8311(3) 0.083(2) Uani 0.565(9) 1 d D U P B 1
H56A H 0.186507 0.521254 0.819336 0.125 Uiso 0.565(9) 1 calc R U P B 1
H56B H 0.183836 0.585355 0.840385 0.125 Uiso 0.565(9) 1 calc R U P B 1
H56C H 0.236006 0.569535 0.801345 0.125 Uiso 0.565(9) 1 calc R U P B 1
C57 C 0.2474(4) 0.5226(2) 0.9278(3) 0.0663(16) Uani 0.565(9) 1 d D U P B 1
H57A H 0.219061 0.487438 0.916760 0.100 Uiso 0.565(9) 1 calc R U P B 1
H57B H 0.287589 0.515341 0.960750 0.100 Uiso 0.565(9) 1 calc R U P B 1
H57C H 0.214471 0.552184 0.935536 0.100 Uiso 0.565(9) 1 calc R U P B 1
C58 C 0.3240(3) 0.5967(2) 0.8988(4) 0.0740(19) Uani 0.565(9) 1 d D U P B 1
H58A H 0.345058 0.609432 0.869173 0.111 Uiso 0.565(9) 1 calc R U P B 1
H58B H 0.291088 0.626349 0.906549 0.111 Uiso 0.565(9) 1 calc R U P B 1
H58C H 0.364206 0.589505 0.931762 0.111 Uiso 0.565(9) 1 calc R U P B 1
C56X C 0.2552(6) 0.5816(3) 0.8335(3) 0.066(2) Uani 0.435(9) 1 d D U P B 2
H56D H 0.298579 0.599585 0.825506 0.099 Uiso 0.435(9) 1 calc R U P B 2
H56E H 0.228085 0.559592 0.801587 0.099 Uiso 0.435(9) 1 calc R U P B 2
H56F H 0.222521 0.611044 0.841851 0.099 Uiso 0.435(9) 1 calc R U P B 2
C57X C 0.2128(4) 0.5141(3) 0.8947(4) 0.0565(19) Uani 0.435(9) 1 d D U P B 2
H57D H 0.229438 0.488631 0.926190 0.085 Uiso 0.435(9) 1 calc R U P B 2
H57E H 0.180077 0.543430 0.903127 0.085 Uiso 0.435(9) 1 calc R U P B 2
H57F H 0.185641 0.491977 0.862862 0.085 Uiso 0.435(9) 1 calc R U P B 2
C58X C 0.3173(4) 0.5787(3) 0.9328(3) 0.063(2) Uani 0.435(9) 1 d D U P B 2
H58D H 0.333890 0.553674 0.964689 0.095 Uiso 0.435(9) 1 calc R U P B 2
H58E H 0.360127 0.598957 0.926267 0.095 Uiso 0.435(9) 1 calc R U P B 2
H58F H 0.281416 0.606331 0.939720 0.095 Uiso 0.435(9) 1 calc R U P B 2
C59 C 0.52502(11) 0.43561(9) 0.93483(8) 0.0367(4) Uani 1 1 d . . . . .
H59A H 0.521895 0.442369 0.972776 0.055 Uiso 1 1 calc R U . . .
H59B H 0.541630 0.395839 0.932378 0.055 Uiso 1 1 calc R U . . .
C60 C 0.62850(10) 0.46002(8) 0.88957(8) 0.0327(4) Uani 1 1 d . . . . .
C61 C 0.58101(10) 0.47624(9) 0.92146(8) 0.0343(4) Uani 1 1 d . . . . .
C62 C 0.58211(11) 0.53321(9) 0.93724(8) 0.0391(4) Uani 1 1 d . . . . .
H62 H 0.550366 0.544823 0.959132 0.047 Uiso 1 1 calc R U . . .
C63 C 0.62773(12) 0.57396(9) 0.92236(8) 0.0392(4) Uani 1 1 d . . . . .
C64 C 0.67175(11) 0.55563(9) 0.88864(8) 0.0375(4) Uani 1 1 d . . . . .
H64 H 0.702534 0.582601 0.877102 0.045 Uiso 1 1 calc R U . . .
C65 C 0.67222(10) 0.49939(9) 0.87133(8) 0.0338(4) Uani 1 1 d . . . . .
C66 C 0.62959(14) 0.63556(10) 0.94188(10) 0.0510(5) Uani 1 1 d D U . . .
C67 C 0.5668(5) 0.6506(2) 0.9674(3) 0.0786(19) Uani 0.565(5) 1 d D U P C 1
H67A H 0.519543 0.637372 0.943455 0.118 Uiso 0.565(5) 1 calc R U P C 1
H67B H 0.575229 0.632065 1.003162 0.118 Uiso 0.565(5) 1 calc R U P C 1
H67C H 0.564979 0.692003 0.971892 0.118 Uiso 0.565(5) 1 calc R U P C 1
C68 C 0.7033(3) 0.6526(2) 0.9730(3) 0.087(2) Uani 0.565(5) 1 d D U P C 1
H68A H 0.739804 0.641128 0.953280 0.131 Uiso 0.565(5) 1 calc R U P C 1
H68B H 0.704855 0.694127 0.977673 0.131 Uiso 0.565(5) 1 calc R U P C 1
H68C H 0.715105 0.634189 1.008942 0.131 Uiso 0.565(5) 1 calc R U P C 1
C69 C 0.6109(3) 0.67637(17) 0.88691(18) 0.0511(11) Uani 0.565(5) 1 d D U P C 1
H69A H 0.561371 0.667037 0.863821 0.077 Uiso 0.565(5) 1 calc R U P C 1
H69B H 0.612125 0.716484 0.897916 0.077 Uiso 0.565(5) 1 calc R U P C 1
H69C H 0.647927 0.669818 0.866329 0.077 Uiso 0.565(5) 1 calc R U P C 1
C67X C 0.5557(3) 0.6571(3) 0.9362(3) 0.0607(19) Uani 0.435(5) 1 d D U P C 2
H67D H 0.526559 0.628856 0.950241 0.091 Uiso 0.435(5) 1 calc R U P C 2
H67E H 0.558282 0.692578 0.957124 0.091 Uiso 0.435(5) 1 calc R U P C 2
H67F H 0.531977 0.664573 0.897545 0.091 Uiso 0.435(5) 1 calc R U P C 2
C68X C 0.6681(3) 0.6302(2) 1.0088(2) 0.0520(15) Uani 0.435(5) 1 d D U P C 2
H68D H 0.718860 0.615658 1.015005 0.078 Uiso 0.435(5) 1 calc R U P C 2
H68E H 0.669300 0.667903 1.025748 0.078 Uiso 0.435(5) 1 calc R U P C 2
H68F H 0.638852 0.604045 1.024989 0.078 Uiso 0.435(5) 1 calc R U P C 2
C69X C 0.6827(4) 0.6718(2) 0.9231(3) 0.069(2) Uani 0.435(5) 1 d D U P C 2
H69D H 0.730464 0.652042 0.929315 0.103 Uiso 0.435(5) 1 calc R U P C 2
H69E H 0.663332 0.679772 0.883949 0.103 Uiso 0.435(5) 1 calc R U P C 2
H69F H 0.689636 0.707776 0.943528 0.103 Uiso 0.435(5) 1 calc R U P C 2
C70 C 0.71358(10) 0.48384(9) 0.82919(8) 0.0351(4) Uani 1 1 d . . . . .
H70A H 0.723211 0.442302 0.830240 0.042 Uiso 1 1 calc R U . . .
H70B H 0.761895 0.503937 0.837396 0.042 Uiso 1 1 calc R U . . .
C71 C 0.61879(10) 0.46259(8) 0.73927(8) 0.0334(4) Uani 1 1 d . . . . .
C72 C 0.66694(10) 0.50086(8) 0.77296(8) 0.0339(4) Uani 1 1 d . . . . .
C73 C 0.66883(11) 0.55733(9) 0.75585(9) 0.0365(4) Uani 1 1 d . . . . .
H73 H 0.701466 0.583369 0.779060 0.044 Uiso 1 1 calc R U . . .
C74 C 0.62483(11) 0.57674(9) 0.70625(9) 0.0393(4) Uani 1 1 d . . . . .
C75 C 0.57913(11) 0.53682(9) 0.67294(9) 0.0398(4) Uani 1 1 d . . . . .
H75 H 0.549543 0.548829 0.638249 0.048 Uiso 1 1 calc R U . . .
C76 C 0.57482(11) 0.48014(9) 0.68813(8) 0.0360(4) Uani 1 1 d . . . . .
C77 C 0.62581(13) 0.63909(10) 0.68817(10) 0.0471(5) Uani 1 1 d . . . . .
C78 C 0.67521(18) 0.67676(11) 0.73217(12) 0.0662(7) Uani 1 1 d . . . . .
H78A H 0.726628 0.663268 0.740005 0.099 Uiso 1 1 calc R U . . .
H78B H 0.658049 0.674944 0.765585 0.099 Uiso 1 1 calc R U . . .
H78C H 0.672612 0.716237 0.719123 0.099 Uiso 1 1 calc R U . . .
C79 C 0.65542(16) 0.64177(11) 0.63745(11) 0.0598(6) Uani 1 1 d . . . . .
H79A H 0.706638 0.627670 0.646524 0.090 Uiso 1 1 calc R U . . .
H79B H 0.654251 0.681302 0.624741 0.090 Uiso 1 1 calc R U . . .
H79C H 0.624409 0.618051 0.608502 0.090 Uiso 1 1 calc R U . . .
C80 C 0.54630(16) 0.66310(12) 0.67542(15) 0.0704(8) Uani 1 1 d . . . . .
H80A H 0.546842 0.703450 0.665490 0.106 Uiso 1 1 calc R U . . .
H80B H 0.527060 0.659272 0.707778 0.106 Uiso 1 1 calc R U . . .
H80C H 0.514389 0.641867 0.644879 0.106 Uiso 1 1 calc R U . . .
C81 C 0.52099(11) 0.43954(9) 0.65053(8) 0.0395(4) Uani 1 1 d . . . . .
H81A H 0.518266 0.448842 0.611901 0.059 Uiso 1 1 calc R U . . .
H81B H 0.539209 0.399905 0.657541 0.059 Uiso 1 1 calc R U . . .
C82 C 0.42093(11) 0.40840(8) 0.69662(8) 0.0352(4) Uani 1 1 d . . . . .
C83 C 0.44401(11) 0.44440(9) 0.66029(8) 0.0371(4) Uani 1 1 d . . . . .
C84 C 0.39669(12) 0.48809(9) 0.63559(8) 0.0407(4) Uani 1 1 d . . . . .
H84 H 0.411217 0.512189 0.610038 0.049 Uiso 1 1 calc R U . . .
C85 C 0.32851(12) 0.49762(9) 0.64716(8) 0.0401(4) Uani 1 1 d . . . . .
C86 C 0.30991(11) 0.46266(9) 0.68614(8) 0.0391(4) Uani 1 1 d . . . . .
H86 H 0.264510 0.469374 0.695507 0.047 Uiso 1 1 calc R U . . .
C87 C 0.35528(11) 0.41836(9) 0.71183(8) 0.0360(4) Uani 1 1 d . . . . .
C88 C 0.27496(13) 0.54481(10) 0.61895(10) 0.0483(5) Uani 1 1 d . . . . .
C89 C 0.31224(18) 0.58604(11) 0.58776(11) 0.0618(7) Uani 1 1 d . . . . .
H89A H 0.327364 0.565405 0.558762 0.093 Uiso 1 1 calc R U . . .
H89B H 0.356063 0.602873 0.613001 0.093 Uiso 1 1 calc R U . . .
H89C H 0.277230 0.616314 0.571495 0.093 Uiso 1 1 calc R U . . .
C90 C 0.2084(2) 0.51685(13) 0.57862(16) 0.0934(13) Uani 1 1 d . . . . .
H90A H 0.172106 0.546205 0.562090 0.140 Uiso 1 1 calc R U . . .
H90B H 0.185287 0.489241 0.598125 0.140 Uiso 1 1 calc R U . . .
H90C H 0.225373 0.497255 0.549870 0.140 Uiso 1 1 calc R U . . .
C91 C 0.24698(14) 0.57869(11) 0.66139(11) 0.0542(6) Uani 1 1 d . . . . .
H91A H 0.289439 0.594101 0.689089 0.081 Uiso 1 1 calc R U . . .
H91B H 0.218172 0.553531 0.679003 0.081 Uiso 1 1 calc R U . . .
H91C H 0.215424 0.610116 0.643208 0.081 Uiso 1 1 calc R U . . .
C92 C 0.33508(11) 0.38643(9) 0.75825(8) 0.0375(4) Uani 1 1 d . . . . .
H92A H 0.280855 0.379560 0.748757 0.056 Uiso 1 1 calc R U . . .
H92B H 0.360476 0.349001 0.763550 0.056 Uiso 1 1 calc R U . . .
C93 C 0.68540(13) 0.37028(10) 0.91428(10) 0.0493(5) Uani 1 1 d . . . . .
H93A H 0.735384 0.381054 0.912272 0.074 Uiso 1 1 calc R U . . .
H93B H 0.677628 0.329509 0.906390 0.074 Uiso 1 1 calc R U . . .
H93C H 0.680064 0.378234 0.951081 0.074 Uiso 1 1 calc R U . . .
C94 C 0.44721(13) 0.30962(9) 0.68967(10) 0.0455(5) Uani 1 1 d . . . . .
H94A H 0.397550 0.297561 0.691362 0.068 Uiso 1 1 calc R U . . .
H94B H 0.483429 0.280135 0.706010 0.068 Uiso 1 1 calc R U . . .
H94C H 0.447598 0.315401 0.651394 0.068 Uiso 1 1 calc R U . . .
C95 C 0.64335(12) 0.26927(9) 0.81061(9) 0.0418(5) Uani 1 1 d . . . . .
C96 C 0.65813(14) 0.21435(10) 0.84122(12) 0.0561(6) Uani 1 1 d . . . . .
H96A H 0.631755 0.213986 0.870028 0.084 Uiso 1 1 calc R U . . .
H96B H 0.711580 0.210403 0.857746 0.084 Uiso 1 1 calc R U . . .
H96C H 0.640762 0.182580 0.815990 0.084 Uiso 1 1 calc R U . . .
N1 N 0.4243(2) 0.64883(14) 0.78509(13) 0.1031(11) Uani 1 1 d . . . . .
C97 C 0.44508(16) 0.60287(13) 0.78524(11) 0.0600(6) Uani 1 1 d . . . . .
C98 C 0.47053(13) 0.54507(11) 0.78574(10) 0.0506(5) Uani 1 1 d . . . . .
H98A H 0.444876 0.521365 0.806956 0.076 Uiso 1 1 calc R U . . .
H98B H 0.524160 0.543677 0.802459 0.076 Uiso 1 1 calc R U . . .
H98C H 0.459927 0.530719 0.748131 0.076 Uiso 1 1 calc R U . . .
N2 N 1.13271(13) 0.44772(14) 0.72173(11) 0.0806(8) Uani 1 1 d . . . . .
C99 C 1.07632(13) 0.42967(11) 0.72112(9) 0.0475(5) Uani 1 1 d . . . . .
C100 C 1.00411(12) 0.40707(10) 0.72078(10) 0.0451(5) Uani 1 1 d . . . . .
H10D H 0.999901 0.403801 0.758456 0.068 Uiso 1 1 calc R U . . .
H10E H 0.998041 0.369345 0.703542 0.068 Uiso 1 1 calc R U . . .
H10F H 0.965423 0.432732 0.700103 0.068 Uiso 1 1 calc R U . . .

loop_
_atom_site_aniso_label
_atom_site_aniso_U_11
_atom_site_aniso_U_22
_atom_site_aniso_U_33
_atom_site_aniso_U_23
_atom_site_aniso_U_13
_atom_site_aniso_U_12
Zn1 0.03562(14) 0.03596(14) 0.03667(14) -0.00281(10) 0.01622(11) 0.00124(10)
Zn2 0.03428(14) 0.03500(14) 0.04201(15) -0.00344(11) 0.01872(11) 0.00018(10)
Zn3 0.03352(14) 0.03526(14) 0.03879(14) 0.00029(10) 0.01658(11) 0.00147(10)
O1 0.0347(7) 0.0343(7) 0.0374(7) -0.0023(5) 0.0162(6) -0.0006(5)
O2 0.0397(7) 0.0297(7) 0.0388(7) 0.0015(5) 0.0152(6) -0.0017(5)
O3 0.0411(7) 0.0422(8) 0.0400(7) 0.0005(6) 0.0167(6) 0.0052(6)
O4 0.0364(7) 0.0410(7) 0.0360(7) 0.0037(6) 0.0123(6) 0.0047(6)
O5 0.0410(8) 0.0412(8) 0.0504(8) -0.0099(6) 0.0168(6) -0.0023(6)
O6 0.0427(8) 0.0475(9) 0.0543(9) -0.0147(7) 0.0154(7) 0.0015(7)
O7 0.0347(7) 0.0432(8) 0.0418(7) -0.0024(6) 0.0161(6) 0.0023(6)
O8 0.0334(7) 0.0350(7) 0.0371(7) 0.0009(5) 0.0116(5) 0.0029(5)
O9 0.0356(7) 0.0337(7) 0.0385(7) -0.0006(5) 0.0166(6) 0.0009(5)
O10 0.0362(7) 0.0348(7) 0.0383(7) -0.0039(6) 0.0115(6) -0.0005(6)
O11 0.0395(8) 0.0361(7) 0.0591(9) 0.0026(7) 0.0217(7) 0.0005(6)
O12 0.0412(8) 0.0387(8) 0.0633(10) 0.0083(7) 0.0251(7) 0.0024(6)
C1 0.0312(9) 0.0316(9) 0.0381(10) -0.0026(7) 0.0184(8) -0.0007(7)
C2 0.0310(9) 0.0332(10) 0.0448(11) 0.0010(8) 0.0211(8) 0.0042(7)
C3 0.0337(10) 0.0306(10) 0.0513(12) 0.0022(8) 0.0185(9) 0.0040(8)
C4 0.0339(10) 0.0340(10) 0.0558(12) -0.0046(9) 0.0157(9) 0.0013(8)
C5 0.0335(10) 0.0375(10) 0.0422(11) -0.0034(8) 0.0118(8) 0.0053(8)
C6 0.0338(9) 0.0321(10) 0.0412(10) -0.0011(8) 0.0189(8) 0.0023(8)
C7 0.0451(12) 0.0394(12) 0.0674(15) -0.0077(11) 0.0073(11) 0.0006(10)
C8 0.0523(14) 0.0506(14) 0.098(2) -0.0133(14) 0.0282(14) -0.0099(11)
C9 0.0619(16) 0.0521(15) 0.0794(19) -0.0148(14) -0.0031(14) -0.0001(12)
C10 0.0550(13) 0.0373(11) 0.0568(13) -0.0066(10) 0.0158(11) 0.0000(10)
C11 0.0420(10) 0.0330(10) 0.0334(9) 0.0018(8) 0.0162(8) 0.0016(8)
C12 0.0380(10) 0.0294(9) 0.0358(10) 0.0049(7) 0.0126(8) 0.0018(8)
C13 0.0421(10) 0.0293(9) 0.0330(9) 0.0047(7) 0.0156(8) 0.0031(8)
C14 0.0441(11) 0.0328(10) 0.0332(10) 0.0021(8) 0.0115(8) 0.0033(8)
C15 0.0413(11) 0.0342(10) 0.0378(10) 0.0051(8) 0.0090(8) 0.0054(8)
C16 0.0396(10) 0.0351(10) 0.0400(10) 0.0048(8) 0.0138(8) 0.0085(8)
C17 0.0433(11) 0.0270(9) 0.0362(10) 0.0043(7) 0.0156(8) 0.0045(8)
C18 0.0415(11) 0.0447(12) 0.0459(12) -0.0002(9) 0.0049(9) 0.0062(9)
C19 0.0385(15) 0.164(4) 0.119(3) -0.078(3) 0.0057(17) 0.0098(19)
C20 0.087(2) 0.082(2) 0.082(2) 0.0421(18) -0.0363(18) -0.0347(18)
C21 0.0484(13) 0.0541(15) 0.0722(17) 0.0061(12) 0.0117(12) -0.0062(11)
C22 0.0432(11) 0.0304(9) 0.0402(10) 0.0002(8) 0.0159(9) 0.0059(8)
C23 0.0386(10) 0.0354(10) 0.0353(10) -0.0037(8) 0.0158(8) 0.0048(8)
C24 0.0436(11) 0.0307(9) 0.0355(10) -0.0038(8) 0.0155(8) 0.0028(8)
C25 0.0405(10) 0.0341(10) 0.0381(10) -0.0042(8) 0.0130(8) 0.0063(8)
C26 0.0420(11) 0.0376(10) 0.0389(10) -0.0058(8) 0.0175(9) 0.0029(8)
C27 0.0489(11) 0.0350(10) 0.0366(10) -0.0023(8) 0.0203(9) 0.0027(9)
C28 0.0451(11) 0.0362(10) 0.0334(10) -0.0024(8) 0.0169(8) 0.0082(8)
C29 0.0418(11) 0.0486(12) 0.0469(12) -0.0033(10) 0.0184(9) 0.0017(9)
C30 0.0535(14) 0.0689(17) 0.0598(15) -0.0104(13) 0.0277(12) 0.0040(12)
C31 0.0561(15) 0.0628(16) 0.0762(18) -0.0127(14) 0.0272(13) -0.0110(12)
C32 0.0460(13) 0.084(2) 0.0683(17) 0.0086(15) 0.0198(12) 0.0074(13)
C33 0.0485(12) 0.0429(11) 0.0335(10) 0.0033(8) 0.0193(9) 0.0099(9)
C34 0.0375(10) 0.0356(10) 0.0375(10) 0.0081(8) 0.0152(8) 0.0074(8)
C35 0.0445(11) 0.0399(11) 0.0352(10) 0.0087(8) 0.0186(8) 0.0115(9)
C36 0.0474(12) 0.0429(11) 0.0458(11) 0.0116(9) 0.0274(10) 0.0114(9)
C37 0.0487(12) 0.0387(11) 0.0512(12) 0.0124(9) 0.0270(10) 0.0078(9)
C38 0.0492(12) 0.0345(10) 0.0502(12) 0.0065(9) 0.0267(10) 0.0093(9)
C39 0.0375(10) 0.0382(10) 0.0395(10) 0.0068(8) 0.0178(8) 0.0106(8)
C40 0.0586(13) 0.0399(12) 0.0711(15) 0.0095(11) 0.0396(11) 0.0038(10)
C41 0.089(5) 0.067(4) 0.120(6) -0.008(4) 0.074(5) -0.024(3)
C42 0.097(5) 0.045(4) 0.151(8) 0.038(5) 0.032(5) 0.003(3)
C43 0.084(5) 0.068(5) 0.100(4) -0.007(3) 0.042(3) -0.028(4)
C41X 0.069(4) 0.079(4) 0.058(3) 0.015(3) 0.031(3) -0.023(3)
C42X 0.077(4) 0.035(3) 0.169(8) -0.003(4) 0.073(5) -0.008(3)
C43X 0.074(4) 0.067(4) 0.070(3) 0.011(3) 0.022(3) -0.026(3)
C44 0.0366(10) 0.0357(10) 0.0424(11) 0.0038(8) 0.0192(8) 0.0070(8)
C45 0.0488(12) 0.0316(10) 0.0578(13) 0.0029(9) 0.0206(10) -0.0051(9)
C46 0.0459(12) 0.0632(15) 0.0477(13) 0.0106(11) 0.0034(10) 0.0012(11)
C47 0.0420(11) 0.0374(11) 0.0422(11) -0.0008(9) 0.0139(9) -0.0018(9)
C48 0.0465(12) 0.0502(13) 0.0555(13) -0.0121(11) 0.0149(10) -0.0047(10)
C49 0.0320(9) 0.0373(10) 0.0394(10) 0.0005(8) 0.0178(8) -0.0010(8)
C50 0.0328(9) 0.0394(10) 0.0388(10) 0.0008(8) 0.0153(8) -0.0044(8)
C51 0.0302(9) 0.0436(11) 0.0442(11) 0.0024(9) 0.0146(8) -0.0008(8)
C52 0.0358(10) 0.0407(11) 0.0459(11) -0.0012(9) 0.0204(9) -0.0018(8)
C53 0.0392(10) 0.0411(11) 0.0392(10) -0.0018(8) 0.0198(8) -0.0029(8)
C54 0.0331(9) 0.0417(11) 0.0357(10) 0.0026(8) 0.0171(8) -0.0028(8)
C55 0.0399(11) 0.0481(12) 0.0545(12) -0.0056(10) 0.0196(9) 0.0035(9)
C56 0.071(4) 0.092(5) 0.084(3) -0.012(3) 0.016(3) 0.039(3)
C57 0.065(4) 0.060(3) 0.091(4) -0.011(3) 0.052(3) -0.005(3)
C58 0.059(3) 0.048(3) 0.128(6) -0.011(3) 0.046(3) -0.002(2)
C56X 0.085(6) 0.057(4) 0.062(3) 0.010(3) 0.031(3) 0.036(4)
C57X 0.041(3) 0.051(3) 0.088(5) -0.007(3) 0.035(3) 0.008(2)
C58X 0.049(3) 0.059(4) 0.075(4) -0.029(3) 0.004(3) 0.017(3)
C59 0.0367(10) 0.0452(11) 0.0322(9) 0.0011(8) 0.0161(8) -0.0020(8)
C60 0.0304(9) 0.0363(10) 0.0323(9) -0.0012(8) 0.0097(7) 0.0012(7)
C61 0.0328(9) 0.0404(10) 0.0313(9) -0.0003(8) 0.0115(8) -0.0002(8)
C62 0.0389(10) 0.0470(12) 0.0362(10) -0.0051(9) 0.0180(8) -0.0002(9)
C63 0.0413(11) 0.0404(11) 0.0389(10) -0.0053(8) 0.0160(9) -0.0014(9)
C64 0.0350(10) 0.0403(11) 0.0402(10) -0.0025(8) 0.0153(8) -0.0039(8)
C65 0.0277(9) 0.0412(10) 0.0347(9) -0.0012(8) 0.0120(7) 0.0005(8)
C66 0.0574(13) 0.0429(12) 0.0599(13) -0.0124(10) 0.0285(11) -0.0043(10)
C67 0.137(5) 0.038(3) 0.088(4) 0.006(3) 0.079(4) 0.017(3)
C68 0.096(3) 0.045(3) 0.094(5) -0.023(3) -0.022(3) 0.005(3)
C69 0.065(3) 0.037(2) 0.058(2) -0.0001(17) 0.030(2) 0.0007(18)
C67X 0.049(3) 0.045(4) 0.076(5) -0.022(4) -0.004(3) 0.005(2)
C68X 0.056(3) 0.040(3) 0.053(3) -0.012(2) 0.001(2) -0.006(2)
C69X 0.104(5) 0.035(3) 0.089(5) -0.014(3) 0.063(5) -0.015(3)
C70 0.0301(9) 0.0377(10) 0.0414(10) -0.0024(8) 0.0163(8) -0.0012(8)
C71 0.0328(9) 0.0345(10) 0.0390(10) -0.0003(8) 0.0204(8) 0.0015(7)
C72 0.0300(9) 0.0382(10) 0.0390(10) -0.0010(8) 0.0186(8) 0.0016(8)
C73 0.0349(10) 0.0350(10) 0.0455(11) -0.0021(8) 0.0211(8) -0.0006(8)
C74 0.0380(10) 0.0385(11) 0.0476(11) 0.0050(9) 0.0224(9) 0.0016(8)
C75 0.0379(10) 0.0469(12) 0.0392(10) 0.0080(9) 0.0182(8) 0.0041(9)
C76 0.0362(10) 0.0412(11) 0.0357(10) -0.0002(8) 0.0187(8) 0.0011(8)
C77 0.0497(12) 0.0398(11) 0.0578(13) 0.0091(10) 0.0247(11) 0.0016(9)
C78 0.091(2) 0.0420(13) 0.0670(17) 0.0037(12) 0.0239(15) -0.0074(13)
C79 0.0730(17) 0.0511(14) 0.0655(16) 0.0114(12) 0.0361(14) -0.0052(12)
C80 0.0611(16) 0.0522(15) 0.107(2) 0.0271(15) 0.0382(16) 0.0134(13)
C81 0.0419(11) 0.0470(12) 0.0328(10) -0.0015(8) 0.0154(8) -0.0002(9)
C82 0.0348(10) 0.0356(10) 0.0345(10) -0.0028(8) 0.0078(8) -0.0002(8)
C83 0.0363(10) 0.0429(11) 0.0329(9) -0.0049(8) 0.0106(8) -0.0031(8)
C84 0.0454(11) 0.0412(11) 0.0347(10) -0.0002(8) 0.0088(9) -0.0038(9)
C85 0.0399(11) 0.0396(11) 0.0378(10) -0.0031(8) 0.0050(8) -0.0003(9)
C86 0.0350(10) 0.0410(11) 0.0405(10) -0.0044(9) 0.0087(8) -0.0006(8)
C87 0.0341(10) 0.0383(10) 0.0352(10) -0.0047(8) 0.0084(8) -0.0053(8)
C88 0.0501(13) 0.0403(12) 0.0492(12) 0.0018(10) 0.0032(10) 0.0035(10)
C89 0.094(2) 0.0500(14) 0.0491(13) 0.0095(11) 0.0317(14) 0.0208(14)
C90 0.088(2) 0.0555(17) 0.098(2) 0.0000(16) -0.045(2) 0.0108(16)
C91 0.0507(13) 0.0455(13) 0.0726(16) 0.0103(11) 0.0272(12) 0.0068(10)
C92 0.0311(9) 0.0402(11) 0.0430(11) -0.0019(9) 0.0131(8) -0.0036(8)
C93 0.0518(13) 0.0468(13) 0.0471(12) 0.0047(10) 0.0091(10) 0.0123(10)
C94 0.0462(12) 0.0376(11) 0.0537(13) -0.0097(9) 0.0145(10) -0.0043(9)
C95 0.0439(11) 0.0340(10) 0.0512(12) 0.0003(9) 0.0189(9) -0.0005(9)
C96 0.0557(14) 0.0393(12) 0.0803(17) 0.0158(12) 0.0303(13) 0.0068(10)
N1 0.159(3) 0.0717(19) 0.0795(19) -0.0037(15) 0.033(2) 0.028(2)
C97 0.0732(17) 0.0623(17) 0.0475(13) -0.0018(12) 0.0214(12) 0.0008(13)
C98 0.0490(13) 0.0566(14) 0.0483(12) 0.0001(11) 0.0164(10) -0.0053(11)
N2 0.0458(13) 0.117(2) 0.0821(17) -0.0016(16) 0.0229(12) -0.0108(14)
C99 0.0428(12) 0.0581(14) 0.0431(12) -0.0024(10) 0.0138(9) 0.0052(10)
C100 0.0439(11) 0.0431(12) 0.0507(12) 0.0037(10) 0.0165(10) 0.0012(9)

loop_
_atom_type_symbol
_atom_type_description
_atom_type_scat_dispersion_real
_atom_type_scat_dispersion_imag
_atom_type_scat_source
C C 0.0181 0.0091 'International Tables Vol C Tables 4.2.6.8 and 6.1.1.4'
H H 0.0000 0.0000 'International Tables Vol C Tables 4.2.6.8 and 6.1.1.4'
N N 0.0311 0.0180 'International Tables Vol C Tables 4.2.6.8 and 6.1.1.4'
O O 0.0492 0.0322 'International Tables Vol C Tables 4.2.6.8 and 6.1.1.4'
Zn Zn -1.5491 0.6778 'International Tables Vol C Tables 4.2.6.8 and 6.1.1.4'

loop_
_geom_angle_atom_site_label_1
_geom_angle_atom_site_label_2
_geom_angle_atom_site_label_3
_geom_angle
_geom_angle_site_symmetry_1
_geom_angle_site_symmetry_3
_geom_angle_publ_flag
O3 Zn1 O5 101.00(6) . . ?
O3 Zn1 O1 153.49(6) . . ?
O5 Zn1 O1 105.12(6) . . ?
O3 Zn1 O2 93.20(6) . . ?
O5 Zn1 O2 95.51(6) . . ?
O1 Zn1 O2 88.79(5) . . ?
O3 Zn1 O4 84.70(6) . . ?
O5 Zn1 O4 96.76(6) . . ?
O1 Zn1 O4 87.79(5) . . ?
O2 Zn1 O4 167.73(5) . . ?
O9 Zn2 O1 122.43(6) . . ?
O9 Zn2 O12 107.65(6) . . ?
O1 Zn2 O12 106.38(6) . . ?
O9 Zn2 O6 105.99(6) . . ?
O1 Zn2 O6 107.10(6) . . ?
O12 Zn2 O6 106.34(7) . . ?
O7 Zn3 O11 101.09(6) . . ?
O7 Zn3 O9 155.27(6) . . ?
O11 Zn3 O9 103.51(6) . . ?
O7 Zn3 O10 91.44(6) . . ?
O11 Zn3 O10 96.79(6) . . ?
O9 Zn3 O10 88.16(5) . . ?
O7 Zn3 O8 88.16(6) . . ?
O11 Zn3 O8 94.92(6) . . ?
O9 Zn3 O8 87.27(5) . . ?
O10 Zn3 O8 168.13(5) . . ?
C1 O1 Zn2 121.20(11) . . ?
C1 O1 Zn1 128.00(11) . . ?
Zn2 O1 Zn1 110.54(6) . . ?
C12 O2 C45 113.62(15) . . ?
C12 O2 Zn1 116.41(11) . . ?
C45 O2 Zn1 129.81(13) . . ?
C23 O3 Zn1 141.82(13) . . ?
C34 O4 C46 113.34(16) . . ?
C34 O4 Zn1 120.04(11) . . ?
C46 O4 Zn1 126.62(13) . . ?
C47 O5 Zn1 132.36(14) . . ?
C47 O6 Zn2 124.14(14) . . ?
C49 O7 Zn3 135.73(13) . . ?
C60 O8 C93 112.80(15) . . ?
C60 O8 Zn3 118.01(11) . . ?
C93 O8 Zn3 129.11(13) . . ?
C71 O9 Zn2 120.08(11) . . ?
C71 O9 Zn3 128.74(11) . . ?
Zn2 O9 Zn3 111.07(6) . . ?
C82 O10 C94 113.79(15) . . ?
C82 O10 Zn3 119.89(11) . . ?
C94 O10 Zn3 126.05(13) . . ?
C95 O11 Zn3 131.87(14) . . ?
C95 O12 Zn2 123.88(14) . . ?
O1 C1 C6 120.75(17) . . ?
O1 C1 C2 119.13(17) . . ?
C6 C1 C2 120.10(18) . . ?
C3 C2 C1 118.72(18) . . ?
C3 C2 C44 119.36(18) . . ?
C1 C2 C44 121.82(18) . . ?
C2 C3 C4 122.96(19) . . ?
C2 C3 H3 118.5 . . ?
C4 C3 H3 118.5 . . ?
C3 C4 C5 117.01(19) . . ?
C3 C4 C7 119.2(2) . . ?
C5 C4 C7 123.7(2) . . ?
C6 C5 C4 122.30(19) . . ?
C6 C5 H5 118.9 . . ?
C4 C5 H5 118.9 . . ?
C1 C6 C5 118.88(18) . . ?
C1 C6 C11 122.05(18) . . ?
C5 C6 C11 118.98(18) . . ?
C9 C7 C4 112.2(2) . . ?
C9 C7 C10 110.0(2) . . ?
C4 C7 C10 110.25(19) . . ?
C9 C7 C8 107.3(2) . . ?
C4 C7 C8 108.4(2) . . ?
C10 C7 C8 108.6(2) . . ?
C7 C8 H8A 109.5 . . ?
C7 C8 H8B 109.5 . . ?
H8A C8 H8B 109.5 . . ?
C7 C8 H8C 109.5 . . ?
H8A C8 H8C 109.5 . . ?
H8B C8 H8C 109.5 . . ?
C7 C9 H9A 109.5 . . ?
C7 C9 H9B 109.5 . . ?
H9A C9 H9B 109.5 . . ?
C7 C9 H9C 109.5 . . ?
H9A C9 H9C 109.5 . . ?
H9B C9 H9C 109.5 . . ?
C7 C10 H10A 109.5 . . ?
C7 C10 H10B 109.5 . . ?
H10A C10 H10B 109.5 . . ?
C7 C10 H10C 109.5 . . ?
H10A C10 H10C 109.5 . . ?
H10B C10 H10C 109.5 . . ?
C13 C11 C6 110.06(15) . . ?
C13 C11 H11A 109.6 . . ?
C6 C11 H11A 109.6 . . ?
C13 C11 H11B 109.6 . . ?
C6 C11 H11B 109.6 . . ?
H11A C11 H11B 108.2 . . ?
C13 C12 C17 121.85(18) . . ?
C13 C12 O2 118.87(17) . . ?
C17 C12 O2 119.23(17) . . ?
C12 C13 C14 118.01(18) . . ?
C12 C13 C11 121.50(18) . . ?
C14 C13 C11 120.26(17) . . ?
C13 C14 C15 122.01(19) . . ?
C13 C14 H14 119.0 . . ?
C15 C14 H14 119.0 . . ?
C16 C15 C14 117.47(19) . . ?
C16 C15 C18 122.16(19) . . ?
C14 C15 C18 120.36(19) . . ?
C15 C16 C17 122.83(19) . . ?
C15 C16 H16 118.6 . . ?
C17 C16 H16 118.6 . . ?
C16 C17 C12 117.73(18) . . ?
C16 C17 C22 119.08(18) . . ?
C12 C17 C22 122.92(18) . . ?
C21 C18 C20 109.8(2) . . ?
C21 C18 C19 107.2(3) . . ?
C20 C18 C19 109.0(3) . . ?
C21 C18 C15 110.59(18) . . ?
C20 C18 C15 108.3(2) . . ?
C19 C18 C15 111.9(2) . . ?
C18 C19 H19A 109.5 . . ?
C18 C19 H19B 109.5 . . ?
H19A C19 H19B 109.5 . . ?
C18 C19 H19C 109.5 . . ?
H19A C19 H19C 109.5 . . ?
H19B C19 H19C 109.5 . . ?
C18 C20 H20A 109.5 . . ?
C18 C20 H20B 109.5 . . ?
H20A C20 H20B 109.5 . . ?
C18 C20 H20C 109.5 . . ?
H20A C20 H20C 109.5 . . ?
H20B C20 H20C 109.5 . . ?
C18 C21 H21A 109.5 . . ?
C18 C21 H21B 109.5 . . ?
H21A C21 H21B 109.5 . . ?
C18 C21 H21C 109.5 . . ?
H21A C21 H21C 109.5 . . ?
H21B C21 H21C 109.5 . . ?
C24 C22 C17 109.65(16) . . ?
C24 C22 H22A 109.7 . . ?
C17 C22 H22A 109.7 . . ?
C24 C22 H22B 109.7 . . ?
C17 C22 H22B 109.7 . . ?
H22A C22 H22B 108.2 . . ?
O3 C23 C24 120.38(18) . . ?
O3 C23 C28 120.77(18) . . ?
C24 C23 C28 118.75(18) . . ?
C25 C24 C23 119.94(18) . . ?
C25 C24 C22 120.75(18) . . ?
C23 C24 C22 119.20(18) . . ?
C24 C25 C26 122.29(19) . . ?
C24 C25 H25 118.9 . . ?
C26 C25 H25 118.9 . . ?
C25 C26 C27 116.94(19) . . ?
C25 C26 C29 121.98(19) . . ?
C27 C26 C29 121.07(19) . . ?
C28 C27 C26 122.64(19) . . ?
C28 C27 H27 118.7 . . ?
C26 C27 H27 118.7 . . ?
C27 C28 C23 119.41(18) . . ?
C27 C28 C33 121.11(18) . . ?
C23 C28 C33 119.48(18) . . ?
C30 C29 C32 108.9(2) . . ?
C30 C29 C31 108.7(2) . . ?
C32 C29 C31 107.4(2) . . ?
C30 C29 C26 109.80(19) . . ?
C32 C29 C26 112.52(19) . . ?
C31 C29 C26 109.46(19) . . ?
C29 C30 H30A 109.5 . . ?
C29 C30 H30B 109.5 . . ?
H30A C30 H30B 109.5 . . ?
C29 C30 H30C 109.5 . . ?
H30A C30 H30C 109.5 . . ?
H30B C30 H30C 109.5 . . ?
C29 C31 H31A 109.5 . . ?
C29 C31 H31B 109.5 . . ?
H31A C31 H31B 109.5 . . ?
C29 C31 H31C 109.5 . . ?
H31A C31 H31C 109.5 . . ?
H31B C31 H31C 109.5 . . ?
C29 C32 H32A 109.5 . . ?
C29 C32 H32B 109.5 . . ?
H32A C32 H32B 109.5 . . ?
C29 C32 H32C 109.5 . . ?
H32A C32 H32C 109.5 . . ?
H32B C32 H32C 109.5 . . ?
C35 C33 C28 113.12(17) . . ?
C35 C33 H33A 109.0 . . ?
C28 C33 H33A 109.0 . . ?
C35 C33 H33B 109.0 . . ?
C28 C33 H33B 109.0 . . ?
H33A C33 H33B 107.8 . . ?
C39 C34 C35 121.78(19) . . ?
C39 C34 O4 118.41(17) . . ?
C35 C34 O4 119.80(18) . . ?
C36 C35 C34 117.50(19) . . ?
C36 C35 C33 120.07(18) . . ?
C34 C35 C33 122.39(19) . . ?
C37 C36 C35 123.01(19) . . ?
C37 C36 H36 118.5 . . ?
C35 C36 H36 118.5 . . ?
C36 C37 C38 116.8(2) . . ?
C36 C37 C40 122.61(19) . . ?
C38 C37 C40 120.5(2) . . ?
C39 C38 C37 122.5(2) . . ?
C39 C38 H38 118.8 . . ?
C37 C38 H38 118.8 . . ?
C34 C39 C38 118.17(18) . . ?
C34 C39 C44 121.43(18) . . ?
C38 C39 C44 120.08(18) . . ?
C43X C40 C41X 110.8(4) . . ?
C43X C40 C37 107.2(3) . . ?
C42 C40 C37 107.7(4) . . ?
C41X C40 C37 109.2(3) . . ?
C43X C40 C42X 107.7(7) . . ?
C41X C40 C42X 109.8(6) . . ?
C37 C40 C42X 112.2(3) . . ?
C42 C40 C41 111.3(7) . . ?
C37 C40 C41 114.4(3) . . ?
C42 C40 C43 109.2(7) . . ?
C37 C40 C43 112.1(3) . . ?
C41 C40 C43 102.0(5) . . ?
C40 C41 H41A 109.5 . . ?
C40 C41 H41B 109.5 . . ?
H41A C41 H41B 109.5 . . ?
C40 C41 H41C 109.5 . . ?
H41A C41 H41C 109.5 . . ?
H41B C41 H41C 109.5 . . ?
C40 C42 H42A 109.5 . . ?
C40 C42 H42B 109.5 . . ?
H42A C42 H42B 109.5 . . ?
C40 C42 H42C 109.5 . . ?
H42A C42 H42C 109.5 . . ?
H42B C42 H42C 109.5 . . ?
C40 C43 H43A 109.5 . . ?
C40 C43 H43B 109.5 . . ?
H43A C43 H43B 109.5 . . ?
C40 C43 H43C 109.5 . . ?
H43A C43 H43C 109.5 . . ?
H43B C43 H43C 109.5 . . ?
C40 C41X H41D 109.5 . . ?
C40 C41X H41E 109.5 . . ?
H41D C41X H41E 109.5 . . ?
C40 C41X H41F 109.5 . . ?
H41D C41X H41F 109.5 . . ?
H41E C41X H41F 109.5 . . ?
C40 C42X H42D 109.5 . . ?
C40 C42X H42E 109.5 . . ?
H42D C42X H42E 109.5 . . ?
C40 C42X H42F 109.5 . . ?
H42D C42X H42F 109.5 . . ?
H42E C42X H42F 109.5 . . ?
C40 C43X H43D 109.5 . . ?
C40 C43X H43E 109.5 . . ?
H43D C43X H43E 109.5 . . ?
C40 C43X H43F 109.5 . . ?
H43D C43X H43F 109.5 . . ?
H43E C43X H43F 109.5 . . ?
C2 C44 C39 109.24(16) . . ?
C2 C44 H44A 109.8 . . ?
C39 C44 H44A 109.8 . . ?
C2 C44 H44B 109.8 . . ?
C39 C44 H44B 109.8 . . ?
H44A C44 H44B 108.3 . . ?
O2 C45 H45A 109.5 . . ?
O2 C45 H45B 109.5 . . ?
H45A C45 H45B 109.5 . . ?
O2 C45 H45C 109.5 . . ?
H45A C45 H45C 109.5 . . ?
H45B C45 H45C 109.5 . . ?
O4 C46 H46A 109.5 . . ?
O4 C46 H46B 109.5 . . ?
H46A C46 H46B 109.5 . . ?
O4 C46 H46C 109.5 . . ?
H46A C46 H46C 109.5 . . ?
H46B C46 H46C 109.5 . . ?
O5 C47 O6 124.63(19) . . ?
O5 C47 C48 118.42(19) . . ?
O6 C47 C48 116.95(19) . . ?
C47 C48 H48A 109.5 . . ?
C47 C48 H48B 109.5 . . ?
H48A C48 H48B 109.5 . . ?
C47 C48 H48C 109.5 . . ?
H48A C48 H48C 109.5 . . ?
H48B C48 H48C 109.5 . . ?
O7 C49 C54 120.16(18) . . ?
O7 C49 C50 120.78(18) . . ?
C54 C49 C50 118.98(18) . . ?
C51 C50 C49 119.45(19) . . ?
C51 C50 C92 120.92(18) . . ?
C49 C50 C92 119.55(18) . . ?
C50 C51 C52 122.58(19) . . ?
C50 C51 H51 118.7 . . ?
C52 C51 H51 118.7 . . ?
C53 C52 C51 116.86(19) . . ?
C53 C52 C55 121.45(19) . . ?
C51 C52 C55 121.69(19) . . ?
C52 C53 C54 122.31(19) . . ?
C52 C53 H53 118.8 . . ?
C54 C53 H53 118.8 . . ?
C53 C54 C49 119.63(18) . . ?
C53 C54 C59 120.28(18) . . ?
C49 C54 C59 119.97(17) . . ?
C58 C55 C57 109.6(4) . . ?
C56X C55 C57X 109.9(5) . . ?
C56X C55 C52 110.7(3) . . ?
C58 C55 C52 109.5(3) . . ?
C57 C55 C52 109.2(3) . . ?
C57X C55 C52 108.9(3) . . ?
C58 C55 C56 108.0(5) . . ?
C57 C55 C56 108.6(4) . . ?
C52 C55 C56 112.0(3) . . ?
C56X C55 C58X 108.6(5) . . ?
C57X C55 C58X 106.1(4) . . ?
C52 C55 C58X 112.6(3) . . ?
C55 C56 H56A 109.5 . . ?
C55 C56 H56B 109.5 . . ?
H56A C56 H56B 109.5 . . ?
C55 C56 H56C 109.5 . . ?
H56A C56 H56C 109.5 . . ?
H56B C56 H56C 109.5 . . ?
C55 C57 H57A 109.5 . . ?
C55 C57 H57B 109.5 . . ?
H57A C57 H57B 109.5 . . ?
C55 C57 H57C 109.5 . . ?
H57A C57 H57C 109.5 . . ?
H57B C57 H57C 109.5 . . ?
C55 C58 H58A 109.5 . . ?
C55 C58 H58B 109.5 . . ?
H58A C58 H58B 109.5 . . ?
C55 C58 H58C 109.5 . . ?
H58A C58 H58C 109.5 . . ?
H58B C58 H58C 109.5 . . ?
C55 C56X H56D 109.5 . . ?
C55 C56X H56E 109.5 . . ?
H56D C56X H56E 109.5 . . ?
C55 C56X H56F 109.5 . . ?
H56D C56X H56F 109.5 . . ?
H56E C56X H56F 109.5 . . ?
C55 C57X H57D 109.5 . . ?
C55 C57X H57E 109.5 . . ?
H57D C57X H57E 109.5 . . ?
C55 C57X H57F 109.5 . . ?
H57D C57X H57F 109.5 . . ?
H57E C57X H57F 109.5 . . ?
C55 C58X H58D 109.5 . . ?
C55 C58X H58E 109.5 . . ?
H58D C58X H58E 109.5 . . ?
C55 C58X H58F 109.5 . . ?
H58D C58X H58F 109.5 . . ?
H58E C58X H58F 109.5 . . ?
C61 C59 C54 110.76(16) . . ?
C61 C59 H59A 109.5 . . ?
C54 C59 H59A 109.5 . . ?
C61 C59 H59B 109.5 . . ?
C54 C59 H59B 109.5 . . ?
H59A C59 H59B 108.1 . . ?
C65 C60 C61 121.75(18) . . ?
C65 C60 O8 119.01(16) . . ?
C61 C60 O8 119.23(17) . . ?
C62 C61 C60 117.55(18) . . ?
C62 C61 C59 119.93(17) . . ?
C60 C61 C59 122.32(18) . . ?
C61 C62 C63 122.98(18) . . ?
C61 C62 H62 118.5 . . ?
C63 C62 H62 118.5 . . ?
C62 C63 C64 116.78(19) . . ?
C62 C63 C66 121.74(18) . . ?
C64 C63 C66 121.48(19) . . ?
C65 C64 C63 122.50(19) . . ?
C65 C64 H64 118.8 . . ?
C63 C64 H64 118.8 . . ?
C60 C65 C64 118.29(17) . . ?
C60 C65 C70 121.66(18) . . ?
C64 C65 C70 119.76(17) . . ?
C67X C66 C69X 118.1(5) . . ?
C68 C66 C67 115.6(5) . . ?
C67X C66 C63 111.1(3) . . ?
C68 C66 C63 112.1(3) . . ?
C69X C66 C63 113.7(3) . . ?
C67 C66 C63 113.7(3) . . ?
C68 C66 C69 105.1(4) . . ?
C67 C66 C69 101.9(3) . . ?
C63 C66 C69 107.1(2) . . ?
C67X C66 C68X 106.0(4) . . ?
C69X C66 C68X 102.9(4) . . ?
C63 C66 C68X 103.1(3) . . ?
C66 C67 H67A 109.5 . . ?
C66 C67 H67B 109.5 . . ?
H67A C67 H67B 109.5 . . ?
C66 C67 H67C 109.5 . . ?
H67A C67 H67C 109.5 . . ?
H67B C67 H67C 109.5 . . ?
C66 C68 H68A 109.5 . . ?
C66 C68 H68B 109.5 . . ?
H68A C68 H68B 109.5 . . ?
C66 C68 H68C 109.5 . . ?
H68A C68 H68C 109.5 . . ?
H68B C68 H68C 109.5 . . ?
C66 C69 H69A 109.5 . . ?
C66 C69 H69B 109.5 . . ?
H69A C69 H69B 109.5 . . ?
C66 C69 H69C 109.5 . . ?
H69A C69 H69C 109.5 . . ?
H69B C69 H69C 109.5 . . ?
C66 C67X H67D 109.5 . . ?
C66 C67X H67E 109.5 . . ?
H67D C67X H67E 109.5 . . ?
C66 C67X H67F 109.5 . . ?
H67D C67X H67F 109.5 . . ?
H67E C67X H67F 109.5 . . ?
C66 C68X H68D 109.5 . . ?
C66 C68X H68E 109.5 . . ?
H68D C68X H68E 109.5 . . ?
C66 C68X H68F 109.5 . . ?
H68D C68X H68F 109.5 . . ?
H68E C68X H68F 109.5 . . ?
C66 C69X H69D 109.5 . . ?
C66 C69X H69E 109.5 . . ?
H69D C69X H69E 109.5 . . ?
C66 C69X H69F 109.5 . . ?
H69D C69X H69F 109.5 . . ?
H69E C69X H69F 109.5 . . ?
C65 C70 C72 108.96(15) . . ?
C65 C70 H70A 109.9 . . ?
C72 C70 H70A 109.9 . . ?
C65 C70 H70B 109.9 . . ?
C72 C70 H70B 109.9 . . ?
H70A C70 H70B 108.3 . . ?
O9 C71 C72 119.28(17) . . ?
O9 C71 C76 120.37(18) . . ?
C72 C71 C76 120.33(18) . . ?
C71 C72 C73 119.06(19) . . ?
C71 C72 C70 121.74(18) . . ?
C73 C72 C70 119.09(18) . . ?
C74 C73 C72 122.4(2) . . ?
C74 C73 H73 118.8 . . ?
C72 C73 H73 118.8 . . ?
C73 C74 C75 116.89(19) . . ?
C73 C74 C77 122.2(2) . . ?
C75 C74 C77 120.9(2) . . ?
C76 C75 C74 123.0(2) . . ?
C76 C75 H75 118.5 . . ?
C74 C75 H75 118.5 . . ?
C75 C76 C71 118.27(19) . . ?
C75 C76 C81 120.01(19) . . ?
C71 C76 C81 121.68(18) . . ?
C79 C77 C78 107.9(2) . . ?
C79 C77 C74 108.99(19) . . ?
C78 C77 C74 112.7(2) . . ?
C79 C77 C80 110.4(2) . . ?
C78 C77 C80 107.8(2) . . ?
C74 C77 C80 109.01(19) . . ?
C77 C78 H78A 109.5 . . ?
C77 C78 H78B 109.5 . . ?
H78A C78 H78B 109.5 . . ?
C77 C78 H78C 109.5 . . ?
H78A C78 H78C 109.5 . . ?
H78B C78 H78C 109.5 . . ?
C77 C79 H79A 109.5 . . ?
C77 C79 H79B 109.5 . . ?
H79A C79 H79B 109.5 . . ?
C77 C79 H79C 109.5 . . ?
H79A C79 H79C 109.5 . . ?
H79B C79 H79C 109.5 . . ?
C77 C80 H80A 109.5 . . ?
C77 C80 H80B 109.5 . . ?
H80A C80 H80B 109.5 . . ?
C77 C80 H80C 109.5 . . ?
H80A C80 H80C 109.5 . . ?
H80B C80 H80C 109.5 . . ?
C83 C81 C76 110.34(16) . . ?
C83 C81 H81A 109.6 . . ?
C76 C81 H81A 109.6 . . ?
C83 C81 H81B 109.6 . . ?
C76 C81 H81B 109.6 . . ?
H81A C81 H81B 108.1 . . ?
C87 C82 C83 121.56(19) . . ?
C87 C82 O10 119.69(18) . . ?
C83 C82 O10 118.72(17) . . ?
C84 C83 C82 118.26(19) . . ?
C84 C83 C81 119.82(19) . . ?
C82 C83 C81 121.77(18) . . ?
C83 C84 C85 122.0(2) . . ?
C83 C84 H84 119.0 . . ?
C85 C84 H84 119.0 . . ?
C86 C85 C84 117.54(19) . . ?
C86 C85 C88 120.1(2) . . ?
C84 C85 C88 122.4(2) . . ?
C87 C86 C85 122.50(19) . . ?
C87 C86 H86 118.7 . . ?
C85 C86 H86 118.7 . . ?
C86 C87 C82 117.85(19) . . ?
C86 C87 C92 119.10(18) . . ?
C82 C87 C92 122.83(18) . . ?
C89 C88 C91 108.54(19) . . ?
C89 C88 C90 109.0(2) . . ?
C91 C88 C90 108.9(2) . . ?
C89 C88 C85 111.6(2) . . ?
C91 C88 C85 110.28(19) . . ?
C90 C88 C85 108.5(2) . . ?
C88 C89 H89A 109.5 . . ?
C88 C89 H89B 109.5 . . ?
H89A C89 H89B 109.5 . . ?
C88 C89 H89C 109.5 . . ?
H89A C89 H89C 109.5 . . ?
H89B C89 H89C 109.5 . . ?
C88 C90 H90A 109.5 . . ?
C88 C90 H90B 109.5 . . ?
H90A C90 H90B 109.5 . . ?
C88 C90 H90C 109.5 . . ?
H90A C90 H90C 109.5 . . ?
H90B C90 H90C 109.5 . . ?
C88 C91 H91A 109.5 . . ?
C88 C91 H91B 109.5 . . ?
H91A C91 H91B 109.5 . . ?
C88 C91 H91C 109.5 . . ?
H91A C91 H91C 109.5 . . ?
H91B C91 H91C 109.5 . . ?
C50 C92 C87 110.31(16) . . ?
C50 C92 H92A 109.6 . . ?
C87 C92 H92A 109.6 . . ?
C50 C92 H92B 109.6 . . ?
C87 C92 H92B 109.6 . . ?
H92A C92 H92B 108.1 . . ?
O8 C93 H93A 109.5 . . ?
O8 C93 H93B 109.5 . . ?
H93A C93 H93B 109.5 . . ?
O8 C93 H93C 109.5 . . ?
H93A C93 H93C 109.5 . . ?
H93B C93 H93C 109.5 . . ?
O10 C94 H94A 109.5 . . ?
O10 C94 H94B 109.5 . . ?
H94A C94 H94B 109.5 . . ?
O10 C94 H94C 109.5 . . ?
H94A C94 H94C 109.5 . . ?
H94B C94 H94C 109.5 . . ?
O11 C95 O12 124.9(2) . . ?
O11 C95 C96 117.62(19) . . ?
O12 C95 C96 117.52(19) . . ?
C95 C96 H96A 109.5 . . ?
C95 C96 H96B 109.5 . . ?
H96A C96 H96B 109.5 . . ?
C95 C96 H96C 109.5 . . ?
H96A C96 H96C 109.5 . . ?
H96B C96 H96C 109.5 . . ?
N1 C97 C98 179.3(4) . . ?
C97 C98 H98A 109.5 . . ?
C97 C98 H98B 109.5 . . ?
H98A C98 H98B 109.5 . . ?
C97 C98 H98C 109.5 . . ?
H98A C98 H98C 109.5 . . ?
H98B C98 H98C 109.5 . . ?
N2 C99 C100 179.3(3) . . ?
C99 C100 H10D 109.5 . . ?
C99 C100 H10E 109.5 . . ?
H10D C100 H10E 109.5 . . ?
C99 C100 H10F 109.5 . . ?
H10D C100 H10F 109.5 . . ?
H10E C100 H10F 109.5 . . ?

loop_
_geom_bond_atom_site_label_1
_geom_bond_atom_site_label_2
_geom_bond_distance
_geom_bond_site_symmetry_2
_geom_bond_publ_flag
Zn1 O3 1.8656(14) . ?
Zn1 O5 1.9705(15) . ?
Zn1 O1 1.9721(13) . ?
Zn1 O2 2.1879(13) . ?
Zn1 O4 2.2657(14) . ?
Zn2 O9 1.9407(13) . ?
Zn2 O1 1.9484(13) . ?
Zn2 O12 1.9498(15) . ?
Zn2 O6 1.9545(16) . ?
Zn3 O7 1.8764(13) . ?
Zn3 O11 1.9645(15) . ?
Zn3 O9 1.9819(13) . ?
Zn3 O10 2.1760(14) . ?
Zn3 O8 2.2633(14) . ?
O1 C1 1.381(2) . ?
O2 C12 1.403(2) . ?
O2 C45 1.446(2) . ?
O3 C23 1.331(2) . ?
O4 C34 1.404(2) . ?
O4 C46 1.435(3) . ?
O5 C47 1.253(3) . ?
O6 C47 1.269(3) . ?
O7 C49 1.345(2) . ?
O8 C60 1.401(2) . ?
O8 C93 1.441(3) . ?
O9 C71 1.385(2) . ?
O10 C82 1.403(2) . ?
O10 C94 1.443(2) . ?
O11 C95 1.260(3) . ?
O12 C95 1.262(3) . ?
C1 C6 1.394(3) . ?
C1 C2 1.410(3) . ?
C2 C3 1.381(3) . ?
C2 C44 1.511(3) . ?
C3 C4 1.388(3) . ?
C3 H3 0.9500 . ?
C4 C5 1.396(3) . ?
C4 C7 1.531(3) . ?
C5 C6 1.395(3) . ?
C5 H5 0.9500 . ?
C6 C11 1.526(3) . ?
C7 C9 1.513(4) . ?
C7 C10 1.545(3) . ?
C7 C8 1.558(4) . ?
C8 H8A 0.9800 . ?
C8 H8B 0.9800 . ?
C8 H8C 0.9800 . ?
C9 H9A 0.9800 . ?
C9 H9B 0.9800 . ?
C9 H9C 0.9800 . ?
C10 H10A 0.9800 . ?
C10 H10B 0.9800 . ?
C10 H10C 0.9800 . ?
C11 C13 1.526(3) . ?
C11 H11A 0.9900 . ?
C11 H11B 0.9900 . ?
C12 C13 1.393(3) . ?
C12 C17 1.394(3) . ?
C13 C14 1.394(3) . ?
C14 C15 1.400(3) . ?
C14 H14 0.9500 . ?
C15 C16 1.384(3) . ?
C15 C18 1.538(3) . ?
C16 C17 1.391(3) . ?
C16 H16 0.9500 . ?
C17 C22 1.520(3) . ?
C18 C21 1.514(3) . ?
C18 C20 1.521(4) . ?
C18 C19 1.522(4) . ?
C19 H19A 0.9800 . ?
C19 H19B 0.9800 . ?
C19 H19C 0.9800 . ?
C20 H20A 0.9800 . ?
C20 H20B 0.9800 . ?
C20 H20C 0.9800 . ?
C21 H21A 0.9800 . ?
C21 H21B 0.9800 . ?
C21 H21C 0.9800 . ?
C22 C24 1.518(3) . ?
C22 H22A 0.9900 . ?
C22 H22B 0.9900 . ?
C23 C24 1.406(3) . ?
C23 C28 1.411(3) . ?
C24 C25 1.391(3) . ?
C25 C26 1.395(3) . ?
C25 H25 0.9500 . ?
C26 C27 1.396(3) . ?
C26 C29 1.538(3) . ?
C27 C28 1.391(3) . ?
C27 H27 0.9500 . ?
C28 C33 1.522(3) . ?
C29 C30 1.525(3) . ?
C29 C32 1.531(4) . ?
C29 C31 1.537(4) . ?
C30 H30A 0.9800 . ?
C30 H30B 0.9800 . ?
C30 H30C 0.9800 . ?
C31 H31A 0.9800 . ?
C31 H31B 0.9800 . ?
C31 H31C 0.9800 . ?
C32 H32A 0.9800 . ?
C32 H32B 0.9800 . ?
C32 H32C 0.9800 . ?
C33 C35 1.518(3) . ?
C33 H33A 0.9900 . ?
C33 H33B 0.9900 . ?
C34 C39 1.389(3) . ?
C34 C35 1.398(3) . ?
C35 C36 1.397(3) . ?
C36 C37 1.387(3) . ?
C36 H36 0.9500 . ?
C37 C38 1.403(3) . ?
C37 C40 1.532(3) . ?
C38 C39 1.390(3) . ?
C38 H38 0.9500 . ?
C39 C44 1.518(3) . ?
C40 C43X 1.472(7) . ?
C40 C42 1.509(7) . ?
C40 C41X 1.529(6) . ?
C40 C42X 1.537(6) . ?
C40 C41 1.546(6) . ?
C40 C43 1.559(7) . ?
C41 H41A 0.9800 . ?
C41 H41B 0.9800 . ?
C41 H41C 0.9800 . ?
C42 H42A 0.9800 . ?
C42 H42B 0.9800 . ?
C42 H42C 0.9800 . ?
C43 H43A 0.9800 . ?
C43 H43B 0.9800 . ?
C43 H43C 0.9800 . ?
C41X H41D 0.9800 . ?
C41X H41E 0.9800 . ?
C41X H41F 0.9800 . ?
C42X H42D 0.9800 . ?
C42X H42E 0.9800 . ?
C42X H42F 0.9800 . ?
C43X H43D 0.9800 . ?
C43X H43E 0.9800 . ?
C43X H43F 0.9800 . ?
C44 H44A 0.9900 . ?
C44 H44B 0.9900 . ?
C45 H45A 0.9800 . ?
C45 H45B 0.9800 . ?
C45 H45C 0.9800 . ?
C46 H46A 0.9800 . ?
C46 H46B 0.9800 . ?
C46 H46C 0.9800 . ?
C47 C48 1.496(3) . ?
C48 H48A 0.9800 . ?
C48 H48B 0.9800 . ?
C48 H48C 0.9800 . ?
C49 C54 1.406(3) . ?
C49 C50 1.407(3) . ?
C50 C51 1.389(3) . ?
C50 C92 1.519(3) . ?
C51 C52 1.401(3) . ?
C51 H51 0.9500 . ?
C52 C53 1.392(3) . ?
C52 C55 1.531(3) . ?
C53 C54 1.396(3) . ?
C53 H53 0.9500 . ?
C54 C59 1.518(3) . ?
C55 C56X 1.505(6) . ?
C55 C58 1.514(5) . ?
C55 C57 1.520(5) . ?
C55 C57X 1.529(6) . ?
C55 C56 1.547(6) . ?
C55 C58X 1.550(6) . ?
C56 H56A 0.9800 . ?
C56 H56B 0.9800 . ?
C56 H56C 0.9800 . ?
C57 H57A 0.9800 . ?
C57 H57B 0.9800 . ?
C57 H57C 0.9800 . ?
C58 H58A 0.9800 . ?
C58 H58B 0.9800 . ?
C58 H58C 0.9800 . ?
C56X H56D 0.9800 . ?
C56X H56E 0.9800 . ?
C56X H56F 0.9800 . ?
C57X H57D 0.9800 . ?
C57X H57E 0.9800 . ?
C57X H57F 0.9800 . ?
C58X H58D 0.9800 . ?
C58X H58E 0.9800 . ?
C58X H58F 0.9800 . ?
C59 C61 1.516(3) . ?
C59 H59A 0.9900 . ?
C59 H59B 0.9900 . ?
C60 C65 1.388(3) . ?
C60 C61 1.398(3) . ?
C61 C62 1.393(3) . ?
C62 C63 1.395(3) . ?
C62 H62 0.9500 . ?
C63 C64 1.397(3) . ?
C63 C66 1.524(3) . ?
C64 C65 1.391(3) . ?
C64 H64 0.9500 . ?
C65 C70 1.514(3) . ?
C66 C67X 1.440(6) . ?
C66 C68 1.452(6) . ?
C66 C69X 1.475(6) . ?
C66 C67 1.519(6) . ?
C66 C69 1.650(5) . ?
C66 C68X 1.663(6) . ?
C67 H67A 0.9800 . ?
C67 H67B 0.9800 . ?
C67 H67C 0.9800 . ?
C68 H68A 0.9800 . ?
C68 H68B 0.9800 . ?
C68 H68C 0.9800 . ?
C69 H69A 0.9800 . ?
C69 H69B 0.9800 . ?
C69 H69C 0.9800 . ?
C67X H67D 0.9800 . ?
C67X H67E 0.9800 . ?
C67X H67F 0.9800 . ?
C68X H68D 0.9800 . ?
C68X H68E 0.9800 . ?
C68X H68F 0.9800 . ?
C69X H69D 0.9800 . ?
C69X H69E 0.9800 . ?
C69X H69F 0.9800 . ?
C70 C72 1.516(3) . ?
C70 H70A 0.9900 . ?
C70 H70B 0.9900 . ?
C71 C72 1.393(3) . ?
C71 C76 1.402(3) . ?
C72 C73 1.397(3) . ?
C73 C74 1.386(3) . ?
C73 H73 0.9500 . ?
C74 C75 1.393(3) . ?
C74 C77 1.534(3) . ?
C75 C76 1.392(3) . ?
C75 H75 0.9500 . ?
C76 C81 1.524(3) . ?
C77 C79 1.525(3) . ?
C77 C78 1.528(4) . ?
C77 C80 1.540(3) . ?
C78 H78A 0.9800 . ?
C78 H78B 0.9800 . ?
C78 H78C 0.9800 . ?
C79 H79A 0.9800 . ?
C79 H79B 0.9800 . ?
C79 H79C 0.9800 . ?
C80 H80A 0.9800 . ?
C80 H80B 0.9800 . ?
C80 H80C 0.9800 . ?
C81 C83 1.523(3) . ?
C81 H81A 0.9900 . ?
C81 H81B 0.9900 . ?
C82 C87 1.395(3) . ?
C82 C83 1.396(3) . ?
C83 C84 1.390(3) . ?
C84 C85 1.395(3) . ?
C84 H84 0.9500 . ?
C85 C86 1.394(3) . ?
C85 C88 1.537(3) . ?
C86 C87 1.390(3) . ?
C86 H86 0.9500 . ?
C87 C92 1.521(3) . ?
C88 C89 1.525(4) . ?
C88 C91 1.533(3) . ?
C88 C90 1.534(4) . ?
C89 H89A 0.9800 . ?
C89 H89B 0.9800 . ?
C89 H89C 0.9800 . ?
C90 H90A 0.9800 . ?
C90 H90B 0.9800 . ?
C90 H90C 0.9800 . ?
C91 H91A 0.9800 . ?
C91 H91B 0.9800 . ?
C91 H91C 0.9800 . ?
C92 H92A 0.9900 . ?
C92 H92B 0.9900 . ?
C93 H93A 0.9800 . ?
C93 H93B 0.9800 . ?
C93 H93C 0.9800 . ?
C94 H94A 0.9800 . ?
C94 H94B 0.9800 . ?
C94 H94C 0.9800 . ?
C95 C96 1.492(3) . ?
C96 H96A 0.9800 . ?
C96 H96B 0.9800 . ?
C96 H96C 0.9800 . ?
N1 C97 1.146(4) . ?
C97 C98 1.435(4) . ?
C98 H98A 0.9800 . ?
C98 H98B 0.9800 . ?
C98 H98C 0.9800 . ?
N2 C99 1.130(3) . ?
C99 C100 1.445(3) . ?
C100 H10D 0.9800 . ?
C100 H10E 0.9800 . ?
C100 H10F 0.9800 . ?

loop_
_geom_hbond_atom_site_label_D
_geom_hbond_atom_site_label_H
_geom_hbond_atom_site_label_A
_geom_hbond_distance_DH
_geom_hbond_distance_HA
_geom_hbond_distance_DA
_geom_hbond_angle_DHA
_geom_hbond_site_symmetry_A
_geom_hbond_publ_flag
C48 H48C N1 0.98 2.64 3.559(4) 155.8 2_646 yes
C96 H96C N1 0.98 2.65 3.519(4) 147.8 2_646 yes
C11 H11B O12 0.99 2.47 3.426(3) 161.6 . yes
C81 H81B O6 0.99 2.47 3.422(3) 161.0 . yes

loop_
_geom_torsion_atom_site_label_1
_geom_torsion_atom_site_label_2
_geom_torsion_atom_site_label_3
_geom_torsion_atom_site_label_4
_geom_torsion
_geom_torsion_site_symmetry_1
_geom_torsion_site_symmetry_2
_geom_torsion_site_symmetry_3
_geom_torsion_site_symmetry_4
_geom_torsion_publ_flag
O5 Zn1 O3 C23 -173.6(2) . . . . ?
O1 Zn1 O3 C23 16.3(3) . . . . ?
O2 Zn1 O3 C23 -77.4(2) . . . . ?
O4 Zn1 O3 C23 90.5(2) . . . . ?
O11 Zn3 O7 C49 -178.90(18) . . . . ?
O9 Zn3 O7 C49 7.0(3) . . . . ?
O10 Zn3 O7 C49 -81.69(18) . . . . ?
O8 Zn3 O7 C49 86.44(18) . . . . ?
Zn2 O1 C1 C6 84.87(19) . . . . ?
Zn1 O1 C1 C6 -88.74(19) . . . . ?
Zn2 O1 C1 C2 -93.60(17) . . . . ?
Zn1 O1 C1 C2 92.80(18) . . . . ?
O1 C1 C2 C3 179.54(16) . . . . ?
C6 C1 C2 C3 1.1(3) . . . . ?
O1 C1 C2 C44 -4.1(3) . . . . ?
C6 C1 C2 C44 177.39(16) . . . . ?
C1 C2 C3 C4 0.2(3) . . . . ?
C44 C2 C3 C4 -176.21(18) . . . . ?
C2 C3 C4 C5 -1.4(3) . . . . ?
C2 C3 C4 C7 175.11(19) . . . . ?
C3 C4 C5 C6 1.4(3) . . . . ?
C7 C4 C5 C6 -175.0(2) . . . . ?
O1 C1 C6 C5 -179.52(16) . . . . ?
C2 C1 C6 C5 -1.1(3) . . . . ?
O1 C1 C6 C11 4.1(3) . . . . ?
C2 C1 C6 C11 -177.48(16) . . . . ?
C4 C5 C6 C1 -0.2(3) . . . . ?
C4 C5 C6 C11 176.34(18) . . . . ?
C3 C4 C7 C9 179.7(2) . . . . ?
C5 C4 C7 C9 -4.0(3) . . . . ?
C3 C4 C7 C10 56.7(3) . . . . ?
C5 C4 C7 C10 -127.0(2) . . . . ?
C3 C4 C7 C8 -62.0(3) . . . . ?
C5 C4 C7 C8 114.3(2) . . . . ?
C1 C6 C11 C13 90.5(2) . . . . ?
C5 C6 C11 C13 -85.9(2) . . . . ?
C45 O2 C12 C13 -92.6(2) . . . . ?
Zn1 O2 C12 C13 91.53(17) . . . . ?
C45 O2 C12 C17 89.8(2) . . . . ?
Zn1 O2 C12 C17 -86.05(18) . . . . ?
C17 C12 C13 C14 -3.5(3) . . . . ?
O2 C12 C13 C14 178.96(16) . . . . ?
C17 C12 C13 C11 171.00(17) . . . . ?
O2 C12 C13 C11 -6.5(3) . . . . ?
C6 C11 C13 C12 -95.7(2) . . . . ?
C6 C11 C13 C14 78.7(2) . . . . ?
C12 C13 C14 C15 1.4(3) . . . . ?
C11 C13 C14 C15 -173.23(18) . . . . ?
C13 C14 C15 C16 0.8(3) . . . . ?
C13 C14 C15 C18 179.80(18) . . . . ?
C14 C15 C16 C17 -1.0(3) . . . . ?
C18 C15 C16 C17 -179.95(19) . . . . ?
C15 C16 C17 C12 -1.0(3) . . . . ?
C15 C16 C17 C22 173.21(18) . . . . ?
C13 C12 C17 C16 3.4(3) . . . . ?
O2 C12 C17 C16 -179.13(16) . . . . ?
C13 C12 C17 C22 -170.64(17) . . . . ?
O2 C12 C17 C22 6.9(3) . . . . ?
C16 C15 C18 C21 125.8(2) . . . . ?
C14 C15 C18 C21 -53.1(3) . . . . ?
C16 C15 C18 C20 -113.8(3) . . . . ?
C14 C15 C18 C20 67.3(3) . . . . ?
C16 C15 C18 C19 6.4(4) . . . . ?
C14 C15 C18 C19 -172.5(3) . . . . ?
C16 C17 C22 C24 -72.7(2) . . . . ?
C12 C17 C22 C24 101.3(2) . . . . ?
Zn1 O3 C23 C24 87.2(3) . . . . ?
Zn1 O3 C23 C28 -96.3(2) . . . . ?
O3 C23 C24 C25 178.50(18) . . . . ?
C28 C23 C24 C25 2.0(3) . . . . ?
O3 C23 C24 C22 -5.5(3) . . . . ?
C28 C23 C24 C22 178.00(17) . . . . ?
C17 C22 C24 C25 89.7(2) . . . . ?
C17 C22 C24 C23 -86.2(2) . . . . ?
C23 C24 C25 C26 -0.3(3) . . . . ?
C22 C24 C25 C26 -176.29(18) . . . . ?
C24 C25 C26 C27 -1.2(3) . . . . ?
C24 C25 C26 C29 179.98(19) . . . . ?
C25 C26 C27 C28 1.2(3) . . . . ?
C29 C26 C27 C28 179.97(19) . . . . ?
C26 C27 C28 C23 0.5(3) . . . . ?
C26 C27 C28 C33 -179.32(19) . . . . ?
O3 C23 C28 C27 -178.54(18) . . . . ?
C24 C23 C28 C27 -2.0(3) . . . . ?
O3 C23 C28 C33 1.2(3) . . . . ?
C24 C23 C28 C33 177.74(18) . . . . ?
C25 C26 C29 C30 110.1(2) . . . . ?
C27 C26 C29 C30 -68.6(3) . . . . ?
C25 C26 C29 C32 -11.3(3) . . . . ?
C27 C26 C29 C32 169.9(2) . . . . ?
C25 C26 C29 C31 -130.6(2) . . . . ?
C27 C26 C29 C31 50.6(3) . . . . ?
C27 C28 C33 C35 -94.1(2) . . . . ?
C23 C28 C33 C35 86.1(2) . . . . ?
C46 O4 C34 C39 88.9(2) . . . . ?
Zn1 O4 C34 C39 -90.92(18) . . . . ?
C46 O4 C34 C35 -92.1(2) . . . . ?
Zn1 O4 C34 C35 88.02(19) . . . . ?
C39 C34 C35 C36 -3.8(3) . . . . ?
O4 C34 C35 C36 177.32(18) . . . . ?
C39 C34 C35 C33 173.64(19) . . . . ?
O4 C34 C35 C33 -5.3(3) . . . . ?
C28 C33 C35 C36 81.3(2) . . . . ?
C28 C33 C35 C34 -96.0(2) . . . . ?
C34 C35 C36 C37 -0.6(3) . . . . ?
C33 C35 C36 C37 -178.1(2) . . . . ?
C35 C36 C37 C38 3.5(3) . . . . ?
C35 C36 C37 C40 -178.3(2) . . . . ?
C36 C37 C38 C39 -2.2(3) . . . . ?
C40 C37 C38 C39 179.6(2) . . . . ?
C35 C34 C39 C38 5.0(3) . . . . ?
O4 C34 C39 C38 -176.08(18) . . . . ?
C35 C34 C39 C44 -168.49(18) . . . . ?
O4 C34 C39 C44 10.4(3) . . . . ?
C37 C38 C39 C34 -1.9(3) . . . . ?
C37 C38 C39 C44 171.6(2) . . . . ?
C36 C37 C40 C43X -87.6(5) . . . . ?
C38 C37 C40 C43X 90.6(5) . . . . ?
C36 C37 C40 C42 118.1(6) . . . . ?
C38 C37 C40 C42 -63.8(6) . . . . ?
C36 C37 C40 C41X 32.4(5) . . . . ?
C38 C37 C40 C41X -149.4(4) . . . . ?
C36 C37 C40 C42X 154.4(5) . . . . ?
C38 C37 C40 C42X -27.5(6) . . . . ?
C36 C37 C40 C41 -6.2(6) . . . . ?
C38 C37 C40 C41 171.9(5) . . . . ?
C36 C37 C40 C43 -121.8(5) . . . . ?
C38 C37 C40 C43 56.4(5) . . . . ?
C3 C2 C44 C39 81.8(2) . . . . ?
C1 C2 C44 C39 -94.5(2) . . . . ?
C34 C39 C44 C2 93.9(2) . . . . ?
C38 C39 C44 C2 -79.4(2) . . . . ?
Zn1 O5 C47 O6 -16.8(3) . . . . ?
Zn1 O5 C47 C48 163.98(16) . . . . ?
Zn2 O6 C47 O5 -23.3(3) . . . . ?
Zn2 O6 C47 C48 155.94(16) . . . . ?
Zn3 O7 C49 C54 -93.7(2) . . . . ?
Zn3 O7 C49 C50 89.6(2) . . . . ?
O7 C49 C50 C51 -179.11(18) . . . . ?
C54 C49 C50 C51 4.2(3) . . . . ?
O7 C49 C50 C92 -2.3(3) . . . . ?
C54 C49 C50 C92 -178.98(17) . . . . ?
C49 C50 C51 C52 -0.7(3) . . . . ?
C92 C50 C51 C52 -177.49(18) . . . . ?
C50 C51 C52 C53 -2.6(3) . . . . ?
C50 C51 C52 C55 178.29(19) . . . . ?
C51 C52 C53 C54 2.5(3) . . . . ?
C55 C52 C53 C54 -178.42(19) . . . . ?
C52 C53 C54 C49 1.0(3) . . . . ?
C52 C53 C54 C59 176.90(18) . . . . ?
O7 C49 C54 C53 178.96(17) . . . . ?
C50 C49 C54 C53 -4.3(3) . . . . ?
O7 C49 C54 C59 3.0(3) . . . . ?
C50 C49 C54 C59 179.72(17) . . . . ?
C53 C52 C55 C56X 128.8(5) . . . . ?
C51 C52 C55 C56X -52.2(5) . . . . ?
C53 C52 C55 C58 47.6(5) . . . . ?
C51 C52 C55 C58 -133.4(4) . . . . ?
C53 C52 C55 C57 -72.4(4) . . . . ?
C51 C52 C55 C57 106.7(4) . . . . ?
C53 C52 C55 C57X -110.4(4) . . . . ?
C51 C52 C55 C57X 68.7(5) . . . . ?
C53 C52 C55 C56 167.4(5) . . . . ?
C51 C52 C55 C56 -13.6(5) . . . . ?
C53 C52 C55 C58X 7.0(5) . . . . ?
C51 C52 C55 C58X -173.9(5) . . . . ?
C53 C54 C59 C61 -86.3(2) . . . . ?
C49 C54 C59 C61 89.7(2) . . . . ?
C93 O8 C60 C65 91.9(2) . . . . ?
Zn3 O8 C60 C65 -91.03(18) . . . . ?
C93 O8 C60 C61 -89.2(2) . . . . ?
Zn3 O8 C60 C61 87.82(18) . . . . ?
C65 C60 C61 C62 -3.7(3) . . . . ?
O8 C60 C61 C62 177.47(17) . . . . ?
C65 C60 C61 C59 171.00(18) . . . . ?
O8 C60 C61 C59 -7.8(3) . . . . ?
C54 C59 C61 C62 77.9(2) . . . . ?
C54 C59 C61 C60 -96.7(2) . . . . ?
C60 C61 C62 C63 0.4(3) . . . . ?
C59 C61 C62 C63 -174.43(19) . . . . ?
C61 C62 C63 C64 2.1(3) . . . . ?
C61 C62 C63 C66 -177.9(2) . . . . ?
C62 C63 C64 C65 -1.5(3) . . . . ?
C66 C63 C64 C65 178.5(2) . . . . ?
C61 C60 C65 C64 4.3(3) . . . . ?
O8 C60 C65 C64 -176.87(17) . . . . ?
C61 C60 C65 C70 -169.48(18) . . . . ?
O8 C60 C65 C70 9.3(3) . . . . ?
C63 C64 C65 C60 -1.6(3) . . . . ?
C63 C64 C65 C70 172.28(19) . . . . ?
C62 C63 C66 C67X -45.4(5) . . . . ?
C64 C63 C66 C67X 134.6(5) . . . . ?
C62 C63 C66 C68 120.8(4) . . . . ?
C64 C63 C66 C68 -59.2(4) . . . . ?
C62 C63 C66 C69X 178.4(4) . . . . ?
C64 C63 C66 C69X -1.6(5) . . . . ?
C62 C63 C66 C67 -12.7(5) . . . . ?
C64 C63 C66 C67 167.3(4) . . . . ?
C62 C63 C66 C69 -124.5(3) . . . . ?
C64 C63 C66 C69 55.5(3) . . . . ?
C62 C63 C66 C68X 67.8(3) . . . . ?
C64 C63 C66 C68X -112.2(3) . . . . ?
C60 C65 C70 C72 95.3(2) . . . . ?
C64 C65 C70 C72 -78.4(2) . . . . ?
Zn2 O9 C71 C72 -91.68(18) . . . . ?
Zn3 O9 C71 C72 92.34(19) . . . . ?
Zn2 O9 C71 C76 86.99(18) . . . . ?
Zn3 O9 C71 C76 -89.0(2) . . . . ?
O9 C71 C72 C73 -179.15(16) . . . . ?
C76 C71 C72 C73 2.2(3) . . . . ?
O9 C71 C72 C70 -3.2(3) . . . . ?
C76 C71 C72 C70 178.13(16) . . . . ?
C65 C70 C72 C71 -93.6(2) . . . . ?
C65 C70 C72 C73 82.4(2) . . . . ?
C71 C72 C73 C74 -0.5(3) . . . . ?
C70 C72 C73 C74 -176.53(17) . . . . ?
C72 C73 C74 C75 -1.5(3) . . . . ?
C72 C73 C74 C77 178.62(18) . . . . ?
C73 C74 C75 C76 1.9(3) . . . . ?
C77 C74 C75 C76 -178.26(18) . . . . ?
C74 C75 C76 C71 -0.2(3) . . . . ?
C74 C75 C76 C81 177.33(18) . . . . ?
O9 C71 C76 C75 179.51(16) . . . . ?
C72 C71 C76 C75 -1.8(3) . . . . ?
O9 C71 C76 C81 2.0(3) . . . . ?
C72 C71 C76 C81 -179.36(17) . . . . ?
C73 C74 C77 C79 115.4(2) . . . . ?
C75 C74 C77 C79 -64.4(3) . . . . ?
C73 C74 C77 C78 -4.3(3) . . . . ?
C75 C74 C77 C78 175.8(2) . . . . ?
C73 C74 C77 C80 -124.0(2) . . . . ?
C75 C74 C77 C80 56.1(3) . . . . ?
C75 C76 C81 C83 -84.6(2) . . . . ?
C71 C76 C81 C83 92.8(2) . . . . ?
C94 O10 C82 C87 87.9(2) . . . . ?
Zn3 O10 C82 C87 -86.43(19) . . . . ?
C94 O10 C82 C83 -94.1(2) . . . . ?
Zn3 O10 C82 C83 91.58(18) . . . . ?
C87 C82 C83 C84 -5.5(3) . . . . ?
O10 C82 C83 C84 176.53(17) . . . . ?
C87 C82 C83 C81 170.03(18) . . . . ?
O10 C82 C83 C81 -7.9(3) . . . . ?
C76 C81 C83 C84 81.9(2) . . . . ?
C76 C81 C83 C82 -93.6(2) . . . . ?
C82 C83 C84 C85 1.7(3) . . . . ?
C81 C83 C84 C85 -173.91(19) . . . . ?
C83 C84 C85 C86 2.0(3) . . . . ?
C83 C84 C85 C88 -178.38(19) . . . . ?
C84 C85 C86 C87 -2.2(3) . . . . ?
C88 C85 C86 C87 178.21(19) . . . . ?
C85 C86 C87 C82 -1.4(3) . . . . ?
C85 C86 C87 C92 173.39(18) . . . . ?
C83 C82 C87 C86 5.3(3) . . . . ?
O10 C82 C87 C86 -176.71(17) . . . . ?
C83 C82 C87 C92 -169.24(18) . . . . ?
O10 C82 C87 C92 8.7(3) . . . . ?
C86 C85 C88 C89 167.4(2) . . . . ?
C84 C85 C88 C89 -12.2(3) . . . . ?
C86 C85 C88 C91 46.6(3) . . . . ?
C84 C85 C88 C91 -132.9(2) . . . . ?
C86 C85 C88 C90 -72.5(3) . . . . ?
C84 C85 C88 C90 107.9(3) . . . . ?
C51 C50 C92 C87 86.0(2) . . . . ?
C49 C50 C92 C87 -90.8(2) . . . . ?
C86 C87 C92 C50 -79.0(2) . . . . ?
C82 C87 C92 C50 95.5(2) . . . . ?
Zn3 O11 C95 O12 -27.5(3) . . . . ?
Zn3 O11 C95 C96 152.29(18) . . . . ?
Zn2 O12 C95 O11 -15.2(3) . . . . ?
Zn2 O12 C95 C96 164.98(17) . . . . ?
